data_4329650
loop_
_publ_author_name
'Igor O. Koshevoy'
'Yuh-Chia Chang'
'Antti J. Karttunen'
'Stanislav I. Selivanov'
'Janne J\"anis'
'Matti Haukka'
'Tapani Pakkanen'
'Sergey P. Tunik'
'Pi-Tai Chou'

_publ_section_title
;
 Intensely Luminescent Homoleptic Alkynyl Decanuclear Gold(I) Clusters and
 Their Cationic Octanuclear Phosphine Derivatives
;
_journal_name_full 'Inorganic Chemistry'
_journal_page_first 7392
_journal_page_last 7403
_journal_paper_doi 10.1021/ic300856h
_journal_volume 51
_journal_year 2012
_chemical_absolute_configuration unk
_chemical_formula_moiety 'C132 H150 Au8 O6 P4, 4.5(C3 H6 O), 2(F6 P)'
_chemical_formula_sum 'C145.5 H177 Au8 F12 O10.5 P6'
_chemical_formula_weight 4083.42
_chemical_name_systematic
; 
 ? 
;
_space_group_IT_number 4
_symmetry_cell_setting monoclinic
_symmetry_space_group_name_Hall 'P 2yb'
_symmetry_space_group_name_H-M 'P 1 21 1'
_atom_sites_solution_hydrogens geom
_atom_sites_solution_primary direct
_atom_sites_solution_secondary difmap
_audit_creation_method SHELXL-97
_cell_angle_alpha 90.00
_cell_angle_beta 110.183(2)
_cell_angle_gamma 90.00
_cell_formula_units_Z 2
_cell_length_a 14.9501(7)
_cell_length_b 28.1633(12)
_cell_length_c 18.2359(8)
_cell_measurement_reflns_used 9510
_cell_measurement_temperature 100(2)
_cell_measurement_theta_max 28.73
_cell_measurement_theta_min 2.43
_cell_volume 7206.6(6)
_computing_cell_refinement 'SAINT (Bruker AXS, 2009)'
_computing_data_collection 'APEX2 (Bruker AXS, 2010)'
_computing_data_reduction 'SAINT (Bruker AXS, 2009)'
_computing_molecular_graphics 'Diamond v.3.2g (Brandenburg, 2011)'
_computing_publication_material 'SHELXL-97 (Sheldrick, 2008)'
_computing_structure_refinement 'SHELXL-97 (Sheldrick, 2008)'
_computing_structure_solution 'SHELXS-97 (Sheldrick, 2008)'
_diffrn_ambient_temperature 100(2)
_diffrn_detector_area_resol_mean 16
_diffrn_measured_fraction_theta_full 0.994
_diffrn_measured_fraction_theta_max 0.994
_diffrn_measurement_device '62mm x 62mm CCD camera on \k-goniostat'
_diffrn_measurement_device_type 'Bruker KAPPA APEX II CCD'
_diffrn_measurement_method '\f scans and \w scans with \k offset'
_diffrn_radiation_monochromator 'horizontally mounted graphite crystal'
_diffrn_radiation_source 'fine-focus sealed tube'
_diffrn_radiation_type MoK\a
_diffrn_radiation_wavelength 0.71073
_diffrn_reflns_av_R_equivalents 0.0281
_diffrn_reflns_av_sigmaI/netI 0.0602
_diffrn_reflns_limit_h_max 20
_diffrn_reflns_limit_h_min -19
_diffrn_reflns_limit_k_max 38
_diffrn_reflns_limit_k_min -25
_diffrn_reflns_limit_l_max 24
_diffrn_reflns_limit_l_min -19
_diffrn_reflns_number 69245
_diffrn_reflns_theta_full 28.75
_diffrn_reflns_theta_max 28.75
_diffrn_reflns_theta_min 1.62
_exptl_absorpt_coefficient_mu 8.248
_exptl_absorpt_correction_T_max 0.3312
_exptl_absorpt_correction_T_min 0.1636
_exptl_absorpt_correction_type numerical
_exptl_absorpt_process_details 'SADABS (Sheldrick, 2008)'
_exptl_crystal_colour yellow
_exptl_crystal_density_diffrn 1.882
_exptl_crystal_description block
_exptl_crystal_F_000 3928
_exptl_crystal_size_max 0.34
_exptl_crystal_size_mid 0.30
_exptl_crystal_size_min 0.17
_refine_diff_density_max 1.809
_refine_diff_density_min -1.228
_refine_diff_density_rms 0.168
_refine_ls_abs_structure_details 'Flack H D (1983), Acta Cryst. A39, 876-881'
_refine_ls_abs_structure_Flack -0.020(3)
_refine_ls_extinction_method none
_refine_ls_goodness_of_fit_ref 1.025
_refine_ls_hydrogen_treatment constr
_refine_ls_matrix_type full
_refine_ls_number_parameters 1645
_refine_ls_number_reflns 31362
_refine_ls_number_restraints 31
_refine_ls_restrained_S_all 1.025
_refine_ls_R_factor_all 0.0404
_refine_ls_R_factor_gt 0.0300
_refine_ls_shift/su_max 0.003
_refine_ls_shift/su_mean 0.000
_refine_ls_structure_factor_coef Fsqd
_refine_ls_weighting_details 'calc w=1/[\s^2^(Fo^2^)+(0.0138P)^2^+0.0000P] where P=(Fo^2^+2Fc^2^)/3'
_refine_ls_weighting_scheme calc
_refine_ls_wR_factor_gt 0.0549
_refine_ls_wR_factor_ref 0.0572
_reflns_number_gt 27557
_reflns_number_total 31362
_reflns_threshold_expression >2sigma(I)
_cod_data_source_file ic300856h_si_002_3.cif
_cod_data_source_block 14
_cod_original_sg_symbol_H-M 'P 21'
_cod_original_formula_sum 'C145.50 H177 Au8 F12 O10.50 P6'
_cod_database_code 4329650

loop_
_symmetry_equiv_pos_as_xyz
'x, y, z'
'-x, y+1/2, -z'

loop_
_atom_site_label
_atom_site_type_symbol
_atom_site_fract_x
_atom_site_fract_y
_atom_site_fract_z
_atom_site_U_iso_or_equiv
_atom_site_adp_type
_atom_site_occupancy
_atom_site_symmetry_multiplicity
_atom_site_calc_flag
_atom_site_refinement_flags
C1 C 0.3936(5) 0.8573(3) 0.3698(3) 0.0228(16) Uani 1 1 d .
C2 C 0.4647(5) 0.8828(2) 0.3980(4) 0.0205(15) Uani 1 1 d .
C3 C 0.1466(5) 0.7911(2) 0.2723(4) 0.0195(15) Uani 1 1 d .
C4 C 0.0627(5) 0.7751(2) 0.2476(3) 0.0200(15) Uani 1 1 d .
C5 C 0.3785(5) 0.8904(2) 0.1410(4) 0.0193(15) Uani 1 1 d .
C6 C 0.4618(5) 0.9040(2) 0.1677(4) 0.0204(15) Uani 1 1 d .
C7 C 0.1177(5) 0.8358(2) 0.0454(4) 0.0189(15) Uani 1 1 d .
C8 C 0.0419(5) 0.8158(2) 0.0158(4) 0.0215(15) Uani 1 1 d .
C9 C 0.3025(5) 0.7911(2) 0.5190(4) 0.0211(15) Uani 1 1 d .
C10 C 0.3423(5) 0.7567(2) 0.5542(4) 0.0170(14) Uani 1 1 d .
C11 C 0.2546(5) 0.9074(2) -0.0938(3) 0.0156(14) Uani 1 1 d .
C12 C 0.2255(5) 0.9461(2) -0.1271(4) 0.0162(14) Uani 1 1 d .
C13 C 0.0651(5) 0.9381(2) 0.4205(3) 0.0156(14) Uani 1 1 d .
C14 C 0.0153(5) 0.9774(2) 0.3809(4) 0.0226(16) Uani 1 1 d .
H14 H 0.0446 0.9985 0.3553 0.027 Uiso 1 1 calc R
C15 C -0.0763(5) 0.9862(3) 0.3786(4) 0.0295(18) Uani 1 1 d .
H15 H -0.1103 1.0130 0.3512 0.035 Uiso 1 1 calc R
C16 C -0.1185(5) 0.9556(3) 0.4168(4) 0.0303(18) Uani 1 1 d .
H16 H -0.1821 0.9611 0.4144 0.036 Uiso 1 1 calc R
C17 C -0.0685(5) 0.9173(2) 0.4581(4) 0.0245(16) Uani 1 1 d .
H17 H -0.0971 0.8968 0.4851 0.029 Uiso 1 1 calc R
C18 C 0.0239(5) 0.9089(2) 0.4602(4) 0.0188(15) Uani 1 1 d .
H18 H 0.0588 0.8828 0.4892 0.023 Uiso 1 1 calc R
C19 C 0.2563(5) 0.9725(2) 0.4888(4) 0.0169(14) Uani 1 1 d .
C20 C 0.2494(5) 1.0199(2) 0.4692(4) 0.0257(17) Uani 1 1 d .
H20 H 0.2102 1.0295 0.4184 0.031 Uiso 1 1 calc R
C21 C 0.2984(6) 1.0532(3) 0.5224(4) 0.0315(19) Uani 1 1 d .
H21 H 0.2916 1.0859 0.5087 0.038 Uiso 1 1 calc R
C22 C 0.3586(5) 1.0395(2) 0.5970(4) 0.0254(17) Uani 1 1 d .
H22 H 0.3934 1.0628 0.6334 0.030 Uiso 1 1 calc R
C23 C 0.3670(5) 0.9923(3) 0.6174(4) 0.0280(17) Uani 1 1 d .
H23 H 0.4070 0.9828 0.6682 0.034 Uiso 1 1 calc R
C24 C 0.3166(5) 0.9584(2) 0.5634(4) 0.0195(15) Uani 1 1 d .
H24 H 0.3230 0.9257 0.5769 0.023 Uiso 1 1 calc R
C25 C 0.0312(5) 1.0037(2) 0.0349(4) 0.0213(16) Uani 1 1 d .
C26 C -0.0280(5) 0.9690(2) -0.0101(4) 0.0275(17) Uani 1 1 d .
H26 H -0.0014 0.9395 -0.0177 0.033 Uiso 1 1 calc R
C27 C -0.1261(6) 0.9764(3) -0.0448(4) 0.0337(19) Uani 1 1 d .
H27 H -0.1660 0.9516 -0.0738 0.040 Uiso 1 1 calc R
C28 C -0.1643(6) 1.0188(3) -0.0370(5) 0.044(2) Uani 1 1 d .
H28 H -0.2308 1.0242 -0.0603 0.053 Uiso 1 1 calc R
C29 C -0.1037(7) 1.0547(3) 0.0063(5) 0.049(3) Uani 1 1 d .
H29 H -0.1299 1.0848 0.0108 0.059 Uiso 1 1 calc R
C30 C -0.0082(6) 1.0474(3) 0.0420(5) 0.038(2) Uani 1 1 d .
H30 H 0.0312 1.0721 0.0715 0.046 Uiso 1 1 calc R
C31 C 0.2174(5) 1.0478(2) 0.0938(4) 0.0165(14) Uani 1 1 d .
C32 C 0.2731(5) 1.0607(2) 0.0485(4) 0.0211(16) Uani 1 1 d .
H32 H 0.2816 1.0388 0.0118 0.025 Uiso 1 1 calc R
C33 C 0.3159(6) 1.1053(2) 0.0573(4) 0.0285(18) Uani 1 1 d .
H33 H 0.3547 1.1134 0.0274 0.034 Uiso 1 1 calc R
C34 C 0.3024(5) 1.1372(2) 0.1083(4) 0.0242(16) Uani 1 1 d .
H34 H 0.3285 1.1682 0.1118 0.029 Uiso 1 1 calc R
C35 C 0.2498(5) 1.1244(2) 0.1559(4) 0.0236(16) Uani 1 1 d .
H35 H 0.2425 1.1464 0.1930 0.028 Uiso 1 1 calc R
C36 C 0.2086(5) 1.0798(2) 0.1489(4) 0.0234(16) Uani 1 1 d .
H36 H 0.1742 1.0710 0.1820 0.028 Uiso 1 1 calc R
C37 C 0.3604(5) 0.6524(2) 0.3331(4) 0.0224(16) Uani 1 1 d .
C38 C 0.2985(6) 0.6381(3) 0.3701(4) 0.0290(18) Uani 1 1 d .
H38 H 0.2859 0.6588 0.4066 0.035 Uiso 1 1 calc R
C39 C 0.2546(6) 0.5941(3) 0.3548(5) 0.045(2) Uani 1 1 d .
H39 H 0.2113 0.5846 0.3798 0.054 Uiso 1 1 calc R
C40 C 0.2753(7) 0.5640(3) 0.3016(5) 0.042(2) Uani 1 1 d .
H40 H 0.2474 0.5333 0.2912 0.050 Uiso 1 1 calc R
C41 C 0.3352(7) 0.5789(3) 0.2651(5) 0.043(2) Uani 1 1 d .
H41 H 0.3475 0.5587 0.2281 0.052 Uiso 1 1 calc R
C42 C 0.3784(6) 0.6223(3) 0.2802(5) 0.034(2) Uani 1 1 d .
H42 H 0.4208 0.6318 0.2543 0.041 Uiso 1 1 calc R
C43 C 0.5457(5) 0.6985(2) 0.4002(4) 0.0234(16) Uani 1 1 d .
C44 C 0.5979(5) 0.6763(2) 0.3579(4) 0.0232(16) Uani 1 1 d .
H44 H 0.5667 0.6673 0.3050 0.028 Uiso 1 1 calc R
C45 C 0.6929(6) 0.6680(3) 0.3934(5) 0.0310(18) Uani 1 1 d .
H45 H 0.7273 0.6534 0.3643 0.037 Uiso 1 1 calc R
C46 C 0.7405(6) 0.6802(3) 0.4704(5) 0.035(2) Uani 1 1 d .
H46 H 0.8066 0.6736 0.4943 0.042 Uiso 1 1 calc R
C47 C 0.6900(6) 0.7023(3) 0.5129(5) 0.036(2) Uani 1 1 d .
H47 H 0.7218 0.7110 0.5658 0.044 Uiso 1 1 calc R
C48 C 0.5938(6) 0.7115(2) 0.4776(4) 0.0279(17) Uani 1 1 d .
H48 H 0.5600 0.7268 0.5065 0.034 Uiso 1 1 calc R
C49 C 0.3013(5) 0.7233(2) -0.0454(4) 0.0156(14) Uani 1 1 d .
C50 C 0.3203(5) 0.6772(2) -0.0164(4) 0.0159(14) Uani 1 1 d .
H50 H 0.3681 0.6720 0.0331 0.019 Uiso 1 1 calc R
C51 C 0.2716(5) 0.6399(2) -0.0579(4) 0.0233(16) Uani 1 1 d .
H51 H 0.2860 0.6087 -0.0374 0.028 Uiso 1 1 calc R
C52 C 0.2009(5) 0.6467(3) -0.1298(4) 0.0264(17) Uani 1 1 d .
H52 H 0.1668 0.6203 -0.1585 0.032 Uiso 1 1 calc R
C53 C 0.1803(5) 0.6917(3) -0.1593(4) 0.0247(16) Uani 1 1 d .
H53 H 0.1310 0.6964 -0.2081 0.030 Uiso 1 1 calc R
C54 C 0.2304(5) 0.7303(2) -0.1188(4) 0.0191(15) Uani 1 1 d .
H54 H 0.2172 0.7613 -0.1404 0.023 Uiso 1 1 calc R
C55 C 0.4903(4) 0.7655(2) 0.0058(3) 0.0135(13) Uani 1 1 d .
C56 C 0.5322(5) 0.7994(2) -0.0261(4) 0.0213(16) Uani 1 1 d .
H56 H 0.4977 0.8273 -0.0480 0.026 Uiso 1 1 calc R
C57 C 0.6230(5) 0.7936(3) -0.0270(4) 0.0273(17) Uani 1 1 d .
H57 H 0.6506 0.8174 -0.0493 0.033 Uiso 1 1 calc R
C58 C 0.6744(5) 0.7532(3) 0.0043(4) 0.0299(18) Uani 1 1 d .
H58 H 0.7376 0.7494 0.0045 0.036 Uiso 1 1 calc R
C59 C 0.6327(5) 0.7184(3) 0.0357(4) 0.0261(17) Uani 1 1 d .
H59 H 0.6670 0.6902 0.0564 0.031 Uiso 1 1 calc R
C60 C 0.5422(5) 0.7243(2) 0.0370(4) 0.0207(15) Uani 1 1 d .
H60 H 0.5146 0.7004 0.0592 0.025 Uiso 1 1 calc R
C61 C 0.1832(5) 0.9421(2) 0.3241(3) 0.0155(14) Uani 1 1 d .
C62 C 0.1016(5) 0.9308(2) 0.2604(4) 0.0214(15) Uani 1 1 d .
H62 H 0.0503 0.9138 0.2677 0.026 Uiso 1 1 calc R
C63 C 0.0973(5) 0.9448(2) 0.1869(4) 0.0212(15) Uani 1 1 d .
H63 H 0.0416 0.9378 0.1435 0.025 Uiso 1 1 calc R
C64 C 0.1711(5) 0.9685(2) 0.1742(4) 0.0153(14) Uani 1 1 d .
C65 C 0.2526(5) 0.9771(2) 0.2377(4) 0.0152(14) Uani 1 1 d .
H65 H 0.3052 0.9923 0.2297 0.018 Uiso 1 1 calc R
C66 C 0.2595(5) 0.9641(2) 0.3125(4) 0.0138(13) Uani 1 1 d .
H66 H 0.3161 0.9704 0.3554 0.017 Uiso 1 1 calc R
C67 C 0.4022(5) 0.7350(2) 0.2597(4) 0.0188(15) Uani 1 1 d .
C68 C 0.3153(5) 0.7286(2) 0.2000(4) 0.0203(15) Uani 1 1 d .
H68 H 0.2630 0.7150 0.2108 0.024 Uiso 1 1 calc R
C69 C 0.3055(5) 0.7419(2) 0.1257(4) 0.0186(15) Uani 1 1 d .
H69 H 0.2462 0.7371 0.0848 0.022 Uiso 1 1 calc R
C70 C 0.3804(5) 0.7622(2) 0.1087(4) 0.0151(14) Uani 1 1 d .
C71 C 0.4644(5) 0.7718(2) 0.1685(3) 0.0131(13) Uani 1 1 d U
H71 H 0.5147 0.7876 0.1579 0.016 Uiso 1 1 calc R
C72 C 0.4759(5) 0.7581(2) 0.2451(3) 0.0159(14) Uani 1 1 d .
H72 H 0.5338 0.7646 0.2866 0.019 Uiso 1 1 calc R
C73 C 0.3847(5) 0.7159(2) 0.6098(3) 0.0134(14) Uani 1 1 d .
C74 C 0.4941(5) 0.7166(2) 0.6431(4) 0.0211(15) Uani 1 1 d .
H74A H 0.5208 0.6872 0.6292 0.025 Uiso 1 1 calc R
H74B H 0.5195 0.7442 0.6229 0.025 Uiso 1 1 calc R
C75 C 0.5186(5) 0.7203(2) 0.7316(4) 0.0230(16) Uani 1 1 d .
H75 H 0.5849 0.7104 0.7632 0.028 Uiso 1 1 calc R
C76 C 0.4391(5) 0.6903(2) 0.7454(4) 0.0234(16) Uani 1 1 d .
C77 C 0.3574(5) 0.7197(2) 0.6848(3) 0.0160(14) Uani 1 1 d .
C78 C 0.3819(5) 0.7699(2) 0.7166(4) 0.0264(17) Uani 1 1 d .
H78A H 0.3569 0.7763 0.7593 0.032 Uiso 1 1 calc R
H78B H 0.3557 0.7938 0.6748 0.032 Uiso 1 1 calc R
C79 C 0.4929(6) 0.7704(3) 0.7472(4) 0.036(2) Uani 1 1 d .
H79A H 0.5175 0.7939 0.7186 0.044 Uiso 1 1 calc R
H79B H 0.5187 0.7778 0.8038 0.044 Uiso 1 1 calc R
C80 C 0.4433(5) 0.6374(2) 0.7280(4) 0.0253(17) Uani 1 1 d .
H80A H 0.4438 0.6333 0.6748 0.038 Uiso 1 1 calc R
H80B H 0.3873 0.6214 0.7327 0.038 Uiso 1 1 calc R
H80C H 0.5013 0.6235 0.7653 0.038 Uiso 1 1 calc R
C81 C 0.4382(5) 0.6929(2) 0.8282(4) 0.0260(17) Uani 1 1 d .
H81A H 0.4359 0.7262 0.8430 0.039 Uiso 1 1 calc R
H81B H 0.4960 0.6780 0.8640 0.039 Uiso 1 1 calc R
H81C H 0.3820 0.6762 0.8311 0.039 Uiso 1 1 calc R
C82 C 0.2565(5) 0.7049(3) 0.6728(4) 0.0303(18) Uani 1 1 d .
H82A H 0.2462 0.6723 0.6527 0.045 Uiso 1 1 calc R
H82B H 0.2122 0.7263 0.6353 0.045 Uiso 1 1 calc R
H82C H 0.2456 0.7063 0.7228 0.045 Uiso 1 1 calc R
C83 C 0.1982(5) 0.9875(2) -0.1816(4) 0.0181(15) Uani 1 1 d .
C84 C 0.2413(6) 0.9841(3) -0.2482(4) 0.0307(18) Uani 1 1 d .
H84A H 0.2834 1.0116 -0.2465 0.037 Uiso 1 1 calc R
H84B H 0.2783 0.9545 -0.2438 0.037 Uiso 1 1 calc R
C85 C 0.1549(6) 0.9845(3) -0.3230(4) 0.039(2) Uani 1 1 d .
H85 H 0.1696 0.9934 -0.3707 0.047 Uiso 1 1 calc R
C86 C 0.0863(6) 1.0180(3) -0.3041(4) 0.038(2) Uani 1 1 d .
C87 C 0.0887(6) 0.9889(3) -0.2294(4) 0.034(2) Uani 1 1 d .
C88 C 0.0629(6) 0.9395(3) -0.2649(5) 0.045(2) Uani 1 1 d .
H88A H -0.0071 0.9358 -0.2885 0.055 Uiso 1 1 calc R
H88B H 0.0879 0.9146 -0.2245 0.055 Uiso 1 1 calc R
C89 C 0.1094(8) 0.9357(4) -0.3274(5) 0.060(3) Uani 1 1 d .
H89A H 0.1578 0.9102 -0.3150 0.072 Uiso 1 1 calc R
H89B H 0.0613 0.9299 -0.3797 0.072 Uiso 1 1 calc R
C90 C 0.1193(8) 1.0692(3) -0.2915(5) 0.056(3) Uani 1 1 d .
H90A H 0.0713 1.0884 -0.2795 0.084 Uiso 1 1 calc R
H90B H 0.1279 1.0814 -0.3390 0.084 Uiso 1 1 calc R
H90C H 0.1799 1.0710 -0.2478 0.084 Uiso 1 1 calc R
C91 C -0.0136(6) 1.0184(4) -0.3683(5) 0.063(3) Uani 1 1 d .
H91A H -0.0552 1.0403 -0.3533 0.094 Uiso 1 1 calc R
H91B H -0.0408 0.9864 -0.3743 0.094 Uiso 1 1 calc R
H91C H -0.0082 1.0287 -0.4179 0.094 Uiso 1 1 calc R
C92 C 0.0294(6) 1.0073(3) -0.1828(5) 0.049(2) Uani 1 1 d .
H92A H 0.0518 1.0390 -0.1625 0.074 Uiso 1 1 calc R
H92B H 0.0356 0.9857 -0.1392 0.074 Uiso 1 1 calc R
H92C H -0.0376 1.0091 -0.2167 0.074 Uiso 1 1 calc R
C93 C 0.5468(5) 0.9120(2) 0.4469(4) 0.0245(16) Uani 1 1 d .
C94 C 0.5177(5) 0.9418(3) 0.5070(4) 0.0318(18) Uani 1 1 d .
H94A H 0.5255 0.9762 0.4998 0.038 Uiso 1 1 calc R
H94B H 0.4507 0.9355 0.5021 0.038 Uiso 1 1 calc R
C95 C 0.5864(6) 0.9249(3) 0.5861(4) 0.0312(19) Uani 1 1 d .
H95 H 0.5924 0.9475 0.6298 0.037 Uiso 1 1 calc R
C96 C 0.6795(5) 0.9181(2) 0.5692(4) 0.0242(16) Uani 1 1 d .
C97 C 0.6322(5) 0.8826(2) 0.5006(4) 0.0204(15) Uani 1 1 d .
C98 C 0.5887(5) 0.8453(3) 0.5430(4) 0.0306(18) Uani 1 1 d .
H98A H 0.5337 0.8288 0.5050 0.037 Uiso 1 1 calc R
H98B H 0.6371 0.8214 0.5709 0.037 Uiso 1 1 calc R
C99 C 0.5572(6) 0.8748(3) 0.6008(4) 0.039(2) Uani 1 1 d .
H99A H 0.4876 0.8724 0.5891 0.046 Uiso 1 1 calc R
H99B H 0.5909 0.8647 0.6554 0.046 Uiso 1 1 calc R
C100 C 0.7234(6) 0.9633(2) 0.5500(4) 0.0293(18) Uani 1 1 d .
H10A H 0.7819 0.9554 0.5399 0.044 Uiso 1 1 calc R
H10B H 0.7384 0.9853 0.5943 0.044 Uiso 1 1 calc R
H10C H 0.6779 0.9783 0.5035 0.044 Uiso 1 1 calc R
C101 C 0.7591(6) 0.8952(3) 0.6375(4) 0.041(2) Uani 1 1 d .
H10D H 0.7355 0.8657 0.6529 0.061 Uiso 1 1 calc R
H10E H 0.7789 0.9171 0.6819 0.061 Uiso 1 1 calc R
H10F H 0.8137 0.8881 0.6213 0.061 Uiso 1 1 calc R
C102 C 0.6924(5) 0.8614(3) 0.4569(5) 0.0344(19) Uani 1 1 d .
H10G H 0.7450 0.8433 0.4932 0.052 Uiso 1 1 calc R
H10H H 0.7182 0.8869 0.4335 0.052 Uiso 1 1 calc R
H10I H 0.6530 0.8403 0.4156 0.052 Uiso 1 1 calc R
C103 C -0.0336(5) 0.7564(2) 0.2400(4) 0.0202(15) Uani 1 1 d .
C104 C -0.0276(5) 0.7223(2) 0.3083(4) 0.0262(17) Uani 1 1 d .
H10J H -0.0569 0.6912 0.2885 0.031 Uiso 1 1 calc R
H10K H 0.0395 0.7172 0.3424 0.031 Uiso 1 1 calc R
C105 C -0.0835(5) 0.7481(3) 0.3522(4) 0.0286(18) Uani 1 1 d .
H105 H -0.1036 0.7272 0.3881 0.034 Uiso 1 1 calc R
C106 C -0.1678(5) 0.7700(3) 0.2848(4) 0.0240(16) Uani 1 1 d .
C107 C -0.1004(5) 0.7979(2) 0.2507(4) 0.0183(15) Uani 1 1 d .
C108 C -0.0406(5) 0.8262(2) 0.3239(4) 0.0261(16) Uani 1 1 d .
H10L H 0.0212 0.8360 0.3199 0.031 Uiso 1 1 calc R
H10M H -0.0752 0.8549 0.3306 0.031 Uiso 1 1 calc R
C109 C -0.0253(6) 0.7916(3) 0.3923(4) 0.0319(19) Uani 1 1 d .
H10N H 0.0430 0.7835 0.4175 0.038 Uiso 1 1 calc R
H10O H -0.0496 0.8050 0.4320 0.038 Uiso 1 1 calc R
C110 C -0.2351(6) 0.7335(3) 0.2294(4) 0.037(2) Uani 1 1 d .
H11A H -0.1979 0.7120 0.2089 0.055 Uiso 1 1 calc R
H11B H -0.2822 0.7502 0.1859 0.055 Uiso 1 1 calc R
H11C H -0.2679 0.7152 0.2582 0.055 Uiso 1 1 calc R
C111 C -0.2328(6) 0.8017(3) 0.3140(4) 0.037(2) Uani 1 1 d .
H11D H -0.1942 0.8259 0.3496 0.056 Uiso 1 1 calc R
H11E H -0.2651 0.7821 0.3418 0.056 Uiso 1 1 calc R
H11F H -0.2804 0.8172 0.2694 0.056 Uiso 1 1 calc R
C112 C -0.1457(5) 0.8279(3) 0.1791(4) 0.0309(18) Uani 1 1 d .
H11G H -0.1821 0.8075 0.1354 0.046 Uiso 1 1 calc R
H11H H -0.0959 0.8445 0.1656 0.046 Uiso 1 1 calc R
H11I H -0.1885 0.8511 0.1896 0.046 Uiso 1 1 calc R
C113 C 0.5617(5) 0.9205(2) 0.1792(4) 0.0231(16) Uani 1 1 d .
C114 C 0.6031(5) 0.8925(3) 0.1236(4) 0.0275(17) Uani 1 1 d .
H11J H 0.6638 0.8766 0.1536 0.033 Uiso 1 1 calc R
H11K H 0.5573 0.8683 0.0929 0.033 Uiso 1 1 calc R
C115 C 0.6188(5) 0.9311(3) 0.0705(4) 0.0288(18) Uani 1 1 d .
H115 H 0.6632 0.9218 0.0427 0.035 Uiso 1 1 calc R
C116 C 0.6553(6) 0.9741(3) 0.1291(4) 0.0311(18) Uani 1 1 d .
C117 C 0.5634(6) 0.9732(2) 0.1515(4) 0.0272(17) Uani 1 1 d .
C118 C 0.4858(6) 0.9778(3) 0.0715(4) 0.0325(19) Uani 1 1 d .
H11L H 0.4766 1.0115 0.0549 0.039 Uiso 1 1 calc R
H11M H 0.4245 0.9650 0.0725 0.039 Uiso 1 1 calc R
C119 C 0.5220(5) 0.9488(3) 0.0168(4) 0.0314(18) Uani 1 1 d .
H11N H 0.4787 0.9220 -0.0063 0.038 Uiso 1 1 calc R
H11O H 0.5285 0.9688 -0.0257 0.038 Uiso 1 1 calc R
C120 C 0.7502(6) 0.9645(3) 0.1942(5) 0.047(2) Uani 1 1 d .
H12A H 0.7448 0.9357 0.2225 0.070 Uiso 1 1 calc R
H12B H 0.7663 0.9915 0.2304 0.070 Uiso 1 1 calc R
H12C H 0.8002 0.9602 0.1715 0.070 Uiso 1 1 calc R
C121 C 0.6686(7) 1.0194(3) 0.0897(5) 0.050(3) Uani 1 1 d .
H12D H 0.6095 1.0270 0.0469 0.074 Uiso 1 1 calc R
H12E H 0.7204 1.0152 0.0688 0.074 Uiso 1 1 calc R
H12F H 0.6846 1.0454 0.1278 0.074 Uiso 1 1 calc R
C122 C 0.5555(7) 1.0081(3) 0.2125(5) 0.050(3) Uani 1 1 d .
H12G H 0.6080 1.0027 0.2619 0.076 Uiso 1 1 calc R
H12H H 0.4946 1.0034 0.2205 0.076 Uiso 1 1 calc R
H12I H 0.5589 1.0406 0.1946 0.076 Uiso 1 1 calc R
C123 C -0.0551(5) 0.7963(2) -0.0353(4) 0.0158(14) Uani 1 1 d U
C124 C -0.1287(5) 0.8373(2) -0.0617(4) 0.0219(15) Uani 1 1 d .
H12J H -0.1871 0.8298 -0.0500 0.026 Uiso 1 1 calc R
H12K H -0.1014 0.8674 -0.0354 0.026 Uiso 1 1 calc R
C125 C -0.1502(5) 0.8407(2) -0.1499(4) 0.0266(17) Uani 1 1 d .
H125 H -0.2090 0.8590 -0.1792 0.032 Uiso 1 1 calc R
C126 C -0.1525(5) 0.7876(2) -0.1729(4) 0.0211(15) Uani 1 1 d .
C127 C -0.0487(5) 0.7773(2) -0.1162(4) 0.0211(15) Uani 1 1 d .
C128 C 0.0068(5) 0.8152(3) -0.1454(4) 0.0332(19) Uani 1 1 d .
H12L H 0.0687 0.8226 -0.1045 0.040 Uiso 1 1 calc R
H12M H 0.0184 0.8041 -0.1928 0.040 Uiso 1 1 calc R
C129 C -0.0574(6) 0.8580(3) -0.1633(4) 0.034(2) Uani 1 1 d .
H12N H -0.0715 0.8685 -0.2179 0.041 Uiso 1 1 calc R
H12O H -0.0277 0.8846 -0.1278 0.041 Uiso 1 1 calc R
C130 C -0.2319(5) 0.7594(3) -0.1580(4) 0.0273(17) Uani 1 1 d .
H13A H -0.2292 0.7262 -0.1733 0.041 Uiso 1 1 calc R
H13B H -0.2939 0.7730 -0.1889 0.041 Uiso 1 1 calc R
H13C H -0.2238 0.7609 -0.1024 0.041 Uiso 1 1 calc R
C131 C -0.1653(5) 0.7799(3) -0.2614(4) 0.0309(18) Uani 1 1 d .
H13D H -0.1661 0.7459 -0.2724 0.046 Uiso 1 1 calc R
H13E H -0.1122 0.7950 -0.2725 0.046 Uiso 1 1 calc R
H13F H -0.2255 0.7943 -0.2943 0.046 Uiso 1 1 calc R
C132 C -0.0134(5) 0.7271(2) -0.1126(4) 0.0296(18) Uani 1 1 d .
H13G H -0.0533 0.7062 -0.0938 0.044 Uiso 1 1 calc R
H13H H 0.0527 0.7254 -0.0768 0.044 Uiso 1 1 calc R
H13I H -0.0167 0.7169 -0.1649 0.044 Uiso 1 1 calc R
O1 O 0.5754(3) 0.94178(16) 0.3954(3) 0.0248(11) Uani 1 1 d .
H1O H 0.5420 0.9664 0.3865 0.037 Uiso 1 1 d R
O2 O -0.0746(4) 0.73210(17) 0.1675(3) 0.0281(12) Uani 1 1 d .
H2O H -0.0664 0.7485 0.1316 0.042 Uiso 1 1 d R
O3 O 0.6204(3) 0.91041(18) 0.2564(3) 0.0297(12) Uani 1 1 d .
H3O H 0.5951 0.9222 0.2869 0.045 Uiso 1 1 d R
O4 O -0.0846(3) 0.76099(15) 0.0069(3) 0.0208(11) Uani 1 1 d .
H4O H -0.0400 0.7411 0.0252 0.031 Uiso 1 1 d R
O5 O 0.3559(3) 0.67283(15) 0.5683(2) 0.0194(10) Uani 1 1 d .
H5O H 0.2966 0.6733 0.5464 0.029 Uiso 1 1 d R
O6 O 0.2242(4) 1.02943(17) -0.1360(3) 0.0354(14) Uani 1 1 d .
H6 H 0.2834 1.0295 -0.1120 0.053 Uiso 1 1 calc R
F1 F -0.0259(3) 1.08952(16) 0.2998(3) 0.0436(12) Uani 1 1 d .
F2 F 0.1169(3) 1.06674(14) 0.2936(2) 0.0319(11) Uani 1 1 d .
F3 F 0.0258(3) 1.12125(15) 0.2085(2) 0.0362(11) Uani 1 1 d .
F4 F 0.1618(3) 1.14389(16) 0.3025(3) 0.0501(14) Uani 1 1 d .
F5 F 0.1110(4) 1.11147(17) 0.3938(2) 0.0487(14) Uani 1 1 d .
F6 F 0.0194(3) 1.16607(15) 0.3096(3) 0.0437(13) Uani 1 1 d .
F7 F 0.5662(4) 0.53772(15) 0.1151(3) 0.0481(14) Uani 1 1 d .
F8 F 0.5169(4) 0.60646(16) 0.0482(3) 0.0455(13) Uani 1 1 d .
F9 F 0.4244(4) 0.57069(17) 0.1068(3) 0.0492(13) Uani 1 1 d .
F10 F 0.4993(4) 0.63942(14) 0.1557(2) 0.0431(13) Uani 1 1 d .
F11 F 0.5472(4) 0.57061(17) 0.2211(3) 0.0650(18) Uani 1 1 d .
F12 F 0.6391(4) 0.60636(19) 0.1627(4) 0.0692(18) Uani 1 1 d .
P1 P 0.18555(13) 0.92639(6) 0.42363(9) 0.0143(4) Uani 1 1 d .
P2 P 0.15763(13) 0.99125(6) 0.07670(9) 0.0152(4) Uani 1 1 d .
P3 P 0.41899(13) 0.71010(6) 0.35645(10) 0.0181(4) Uani 1 1 d .
P4 P 0.37016(13) 0.77327(6) 0.00681(9) 0.0152(4) Uani 1 1 d .
P5 P 0.06744(15) 1.11642(7) 0.30101(11) 0.0258(4) Uani 1 1 d .
P6 P 0.53214(17) 0.58862(7) 0.13499(12) 0.0328(5) Uani 1 1 d .
Au1 Au 0.242440(19) 0.852531(8) 0.467018(14) 0.01588(6) Uani 1 1 d .
Au2 Au 0.36149(2) 0.752507(9) 0.436907(14) 0.01735(6) Uani 1 1 d .
Au3 Au 0.270808(19) 0.822676(9) 0.320534(14) 0.01571(6) Uani 1 1 d .
Au4 Au 0.101510(19) 0.808018(9) 0.149777(14) 0.01696(6) Uani 1 1 d .
Au5 Au 0.412847(19) 0.880519(9) 0.264182(14) 0.01633(6) Uani 1 1 d .
Au6 Au 0.247065(18) 0.864600(8) 0.093110(14) 0.01381(5) Uani 1 1 d .
Au7 Au 0.205375(19) 0.946830(8) -0.007999(14) 0.01447(5) Uani 1 1 d .
Au8 Au 0.306653(19) 0.845267(8) -0.043066(14) 0.01638(6) Uani 1 1 d .
O7S O 0.4608(4) 1.02475(18) 0.3669(3) 0.0395(14) Uani 1 1 d .
O8S O 0.0530(5) 0.6915(2) 0.0725(3) 0.0477(16) Uani 1 1 d .
O9S O 0.1566(5) 0.6594(3) 0.4845(4) 0.067(2) Uani 1 1 d .
C1S C 0.4520(6) 1.0626(3) 0.3979(4) 0.0319(19) Uani 1 1 d .
C2S C 0.5238(6) 1.0787(3) 0.4712(4) 0.039(2) Uani 1 1 d .
H2S1 H 0.5749 1.0550 0.4889 0.059 Uiso 1 1 calc R
H2S2 H 0.4941 1.0825 0.5111 0.059 Uiso 1 1 calc R
H2S3 H 0.5504 1.1091 0.4626 0.059 Uiso 1 1 calc R
C4S C -0.0788(6) 0.6410(3) 0.0680(5) 0.049(3) Uani 1 1 d .
H4S1 H -0.1136 0.6594 0.0213 0.073 Uiso 1 1 calc R
H4S2 H -0.1089 0.6453 0.1076 0.073 Uiso 1 1 calc R
H4S3 H -0.0802 0.6073 0.0543 0.073 Uiso 1 1 calc R
C3S C 0.0225(7) 0.6577(3) 0.1000(5) 0.048(2) Uani 1 1 d .
C5S C 0.1290(9) 0.6291(3) 0.5152(5) 0.062(3) Uani 1 1 d .
C6S C 0.1818(8) 0.5875(3) 0.5564(6) 0.075(4) Uani 1 1 d .
H6S1 H 0.2486 0.5901 0.5602 0.112 Uiso 1 1 calc R
H6S2 H 0.1539 0.5587 0.5277 0.112 Uiso 1 1 calc R
H6S3 H 0.1783 0.5861 0.6091 0.112 Uiso 1 1 calc R
C8S C 0.3667(6) 1.0928(3) 0.3592(4) 0.0325(19) Uani 1 1 d .
H8S1 H 0.3264 1.0775 0.3108 0.049 Uiso 1 1 calc R
H8S2 H 0.3873 1.1240 0.3471 0.049 Uiso 1 1 calc R
H8S3 H 0.3303 1.0968 0.3944 0.049 Uiso 1 1 calc R
C9S C 0.0870(8) 0.6332(3) 0.1711(7) 0.082(4) Uani 1 1 d .
H9S1 H 0.1508 0.6472 0.1862 0.123 Uiso 1 1 calc R
H9S2 H 0.0905 0.5994 0.1598 0.123 Uiso 1 1 calc R
H9S3 H 0.0621 0.6369 0.2139 0.123 Uiso 1 1 calc R
C7S C 0.0200(8) 0.6319(4) 0.5022(7) 0.083(4) Uani 1 1 d .
H7S1 H -0.0067 0.6609 0.4734 0.125 Uiso 1 1 calc R
H7S2 H 0.0109 0.6323 0.5529 0.125 Uiso 1 1 calc R
H7S3 H -0.0124 0.6042 0.4721 0.125 Uiso 1 1 calc R
C12S C 0.5770(8) 0.9157(4) -0.1708(6) 0.058(3) Uani 1 1 d .
C11S C 0.4770(7) 0.9011(4) -0.1926(5) 0.062(3) Uani 1 1 d .
H11P H 0.4739 0.8681 -0.1766 0.093 Uiso 1 1 calc R
H11Q H 0.4459 0.9038 -0.2494 0.093 Uiso 1 1 calc R
H11R H 0.4444 0.9217 -0.1666 0.093 Uiso 1 1 calc R
C14S C 0.6013(7) 0.9625(3) -0.1874(5) 0.058(3) Uani 1 1 d .
H14A H 0.6708 0.9659 -0.1684 0.087 Uiso 1 1 calc R
H14B H 0.5739 0.9857 -0.1612 0.087 Uiso 1 1 calc R
H14C H 0.5760 0.9679 -0.2439 0.087 Uiso 1 1 calc R
C13S C -0.0042(9) 0.8051(4) -0.3851(7) 0.0152(15) Uani 0.50 1 d PU
O10S O -0.0494(6) 0.8399(3) -0.3988(5) 0.0157(19) Uani 0.50 1 d P
C16S C -0.0494(9) 0.7614(4) -0.4198(7) 0.0152(15) Uani 0.50 1 d PU
H16A H -0.1131 0.7682 -0.4571 0.023 Uiso 0.50 1 calc PR
H16B H -0.0546 0.7402 -0.3788 0.023 Uiso 0.50 1 calc PR
H16C H -0.0110 0.7460 -0.4471 0.023 Uiso 0.50 1 calc PR
C15S C 0.0892(9) 0.8036(4) -0.3294(7) 0.0152(15) Uani 0.50 1 d PU
H15A H 0.1099 0.8359 -0.3114 0.023 Uiso 0.50 1 calc PR
H15B H 0.1327 0.7900 -0.3534 0.023 Uiso 0.50 1 calc PR
H15C H 0.0897 0.7840 -0.2849 0.023 Uiso 0.50 1 calc PR
O11S O 0.6404(7) 0.8888(3) -0.1338(6) 0.116(3) Uani 1 1 d .

loop_
_atom_site_aniso_label
_atom_site_aniso_U_11
_atom_site_aniso_U_22
_atom_site_aniso_U_33
_atom_site_aniso_U_23
_atom_site_aniso_U_13
_atom_site_aniso_U_12
C1 0.019(4) 0.039(4) 0.010(3) 0.004(3) 0.004(3) 0.005(3)
C2 0.016(4) 0.030(4) 0.019(3) 0.005(3) 0.011(3) 0.004(3)
C3 0.027(4) 0.021(3) 0.013(3) 0.002(3) 0.010(3) 0.008(3)
C4 0.029(4) 0.027(4) 0.003(3) -0.001(3) 0.005(3) -0.002(3)
C5 0.020(4) 0.028(4) 0.011(3) -0.001(3) 0.008(3) 0.005(3)
C6 0.023(4) 0.028(4) 0.013(3) 0.008(3) 0.010(3) 0.005(3)
C7 0.019(4) 0.022(3) 0.020(3) 0.001(3) 0.012(3) 0.000(3)
C8 0.022(4) 0.027(4) 0.015(3) 0.003(3) 0.007(3) 0.000(3)
C9 0.018(4) 0.033(4) 0.012(3) 0.003(3) 0.006(3) -0.002(3)
C10 0.021(4) 0.011(3) 0.020(3) 0.005(3) 0.009(3) -0.005(3)
C11 0.021(4) 0.020(3) 0.007(3) -0.008(3) 0.007(3) -0.001(3)
C12 0.019(4) 0.014(3) 0.020(3) -0.008(3) 0.012(3) 0.000(3)
C13 0.015(3) 0.018(3) 0.012(3) 0.001(3) 0.002(3) 0.003(3)
C14 0.027(4) 0.024(4) 0.016(3) 0.004(3) 0.008(3) 0.001(3)
C15 0.025(4) 0.040(4) 0.021(4) 0.001(3) 0.005(3) 0.005(4)
C16 0.017(4) 0.044(5) 0.033(4) -0.003(4) 0.013(3) 0.000(4)
C17 0.027(4) 0.030(4) 0.021(4) 0.001(3) 0.014(3) -0.004(3)
C18 0.019(4) 0.023(3) 0.014(3) -0.001(3) 0.006(3) -0.004(3)
C19 0.015(4) 0.016(3) 0.017(3) -0.005(3) 0.003(3) -0.004(3)
C20 0.027(4) 0.025(4) 0.020(4) 0.007(3) 0.002(3) 0.012(3)
C21 0.043(5) 0.022(4) 0.024(4) -0.003(3) 0.005(4) -0.003(4)
C22 0.028(4) 0.024(4) 0.025(4) -0.005(3) 0.010(3) -0.012(3)
C23 0.024(4) 0.045(5) 0.015(3) -0.003(3) 0.007(3) -0.002(4)
C24 0.015(4) 0.022(4) 0.022(4) 0.001(3) 0.007(3) 0.003(3)
C25 0.025(4) 0.025(4) 0.019(3) 0.002(3) 0.014(3) 0.001(3)
C26 0.030(5) 0.015(3) 0.036(4) -0.006(3) 0.009(4) 0.000(3)
C27 0.027(5) 0.034(4) 0.034(4) -0.004(4) 0.002(4) 0.000(4)
C28 0.021(5) 0.062(6) 0.044(5) -0.007(5) 0.004(4) 0.006(4)
C29 0.044(6) 0.033(5) 0.073(7) -0.023(5) 0.025(5) 0.010(4)
C30 0.029(5) 0.032(4) 0.048(5) -0.012(4) 0.006(4) 0.004(4)
C31 0.025(4) 0.012(3) 0.012(3) 0.005(3) 0.005(3) -0.001(3)
C32 0.028(4) 0.017(3) 0.021(3) 0.000(3) 0.011(3) -0.002(3)
C33 0.035(5) 0.019(4) 0.032(4) 0.011(3) 0.012(4) 0.001(3)
C34 0.027(4) 0.016(3) 0.026(4) 0.003(3) 0.005(3) -0.002(3)
C35 0.035(5) 0.015(3) 0.018(3) 0.000(3) 0.005(3) 0.003(3)
C36 0.030(4) 0.025(4) 0.017(3) 0.003(3) 0.011(3) -0.001(3)
C37 0.027(4) 0.019(3) 0.017(3) 0.006(3) 0.003(3) 0.000(3)
C38 0.032(5) 0.036(4) 0.016(3) -0.004(3) 0.003(3) -0.006(4)
C39 0.042(6) 0.058(6) 0.030(5) 0.006(4) 0.006(4) -0.027(5)
C40 0.058(6) 0.022(4) 0.028(4) 0.009(4) -0.010(4) -0.010(4)
C41 0.052(6) 0.030(5) 0.048(5) -0.002(4) 0.019(5) -0.006(4)
C42 0.033(5) 0.027(4) 0.048(5) -0.002(4) 0.021(4) -0.002(4)
C43 0.032(5) 0.018(3) 0.021(4) 0.009(3) 0.010(3) 0.002(3)
C44 0.035(5) 0.019(3) 0.017(3) 0.002(3) 0.011(3) 0.007(3)
C45 0.029(5) 0.029(4) 0.043(5) 0.010(4) 0.023(4) 0.002(4)
C46 0.026(5) 0.030(4) 0.048(5) 0.008(4) 0.012(4) 0.004(4)
C47 0.030(5) 0.048(5) 0.025(4) 0.006(4) 0.002(4) -0.006(4)
C48 0.032(5) 0.026(4) 0.026(4) -0.002(3) 0.010(3) 0.005(4)
C49 0.012(3) 0.017(3) 0.020(3) -0.007(3) 0.009(3) -0.004(3)
C50 0.011(3) 0.018(3) 0.020(3) -0.004(3) 0.007(3) 0.003(3)
C51 0.026(4) 0.019(3) 0.029(4) 0.004(3) 0.015(3) 0.005(3)
C52 0.021(4) 0.029(4) 0.034(4) -0.010(3) 0.015(3) -0.010(3)
C53 0.015(4) 0.038(4) 0.020(4) -0.007(3) 0.005(3) -0.003(3)
C54 0.020(4) 0.021(3) 0.021(4) -0.001(3) 0.013(3) 0.001(3)
C55 0.012(3) 0.015(3) 0.014(3) -0.006(3) 0.006(3) -0.004(3)
C56 0.030(4) 0.016(3) 0.017(3) -0.003(3) 0.007(3) -0.002(3)
C57 0.031(5) 0.031(4) 0.021(4) -0.004(3) 0.010(3) -0.016(4)
C58 0.020(4) 0.053(5) 0.017(3) -0.012(4) 0.007(3) 0.000(4)
C59 0.023(4) 0.038(4) 0.019(4) -0.009(3) 0.009(3) 0.005(4)
C60 0.024(4) 0.015(3) 0.022(4) -0.007(3) 0.006(3) 0.002(3)
C61 0.019(4) 0.018(3) 0.010(3) 0.001(3) 0.006(3) 0.006(3)
C62 0.020(4) 0.029(4) 0.017(3) 0.003(3) 0.008(3) -0.005(3)
C63 0.021(4) 0.033(4) 0.009(3) -0.006(3) 0.004(3) -0.008(3)
C64 0.021(4) 0.012(3) 0.014(3) 0.001(3) 0.008(3) 0.008(3)
C65 0.011(3) 0.018(3) 0.021(3) 0.003(3) 0.012(3) 0.002(3)
C66 0.016(4) 0.012(3) 0.013(3) -0.001(2) 0.003(3) -0.001(3)
C67 0.021(4) 0.015(3) 0.020(3) -0.001(3) 0.008(3) 0.010(3)
C68 0.017(4) 0.033(4) 0.015(3) 0.004(3) 0.011(3) 0.005(3)
C69 0.012(4) 0.028(4) 0.015(3) 0.003(3) 0.004(3) 0.009(3)
C70 0.016(4) 0.010(3) 0.021(3) 0.001(3) 0.007(3) 0.001(3)
C71 0.0141(16) 0.0118(15) 0.0131(15) 0.0004(9) 0.0044(10) -0.0008(9)
C72 0.026(4) 0.012(3) 0.009(3) 0.002(3) 0.005(3) -0.005(3)
C73 0.024(4) 0.010(3) 0.009(3) 0.002(2) 0.010(3) 0.001(3)
C74 0.026(4) 0.023(4) 0.018(3) 0.006(3) 0.012(3) 0.000(3)
C75 0.016(4) 0.035(4) 0.016(3) 0.001(3) 0.003(3) 0.000(3)
C76 0.024(4) 0.024(4) 0.020(4) 0.005(3) 0.006(3) 0.002(3)
C77 0.022(4) 0.016(3) 0.013(3) 0.004(3) 0.008(3) 0.004(3)
C78 0.037(5) 0.027(4) 0.020(4) -0.004(3) 0.014(3) 0.003(3)
C79 0.048(6) 0.046(5) 0.013(3) -0.005(3) 0.008(4) -0.018(4)
C80 0.024(4) 0.027(4) 0.024(4) 0.013(3) 0.007(3) 0.000(3)
C81 0.032(5) 0.030(4) 0.019(4) 0.007(3) 0.013(3) 0.004(3)
C82 0.023(4) 0.047(5) 0.021(4) 0.015(3) 0.007(3) 0.012(4)
C83 0.023(4) 0.023(3) 0.010(3) 0.003(3) 0.009(3) -0.002(3)
C84 0.034(5) 0.040(4) 0.019(4) -0.001(3) 0.011(3) 0.004(4)
C85 0.041(5) 0.055(5) 0.019(4) 0.004(4) 0.005(4) -0.013(5)
C86 0.025(5) 0.054(5) 0.027(4) 0.031(4) 0.001(4) 0.003(4)
C87 0.025(5) 0.055(5) 0.023(4) 0.017(4) 0.009(3) 0.013(4)
C88 0.030(5) 0.054(6) 0.037(5) 0.005(4) -0.007(4) -0.024(4)
C89 0.077(8) 0.076(7) 0.027(5) -0.018(5) 0.019(5) -0.018(6)
C90 0.078(8) 0.043(5) 0.046(6) 0.028(5) 0.021(5) 0.015(5)
C91 0.030(6) 0.112(9) 0.038(5) 0.044(6) 0.001(4) -0.002(6)
C92 0.033(5) 0.071(6) 0.045(5) 0.021(5) 0.014(4) 0.029(5)
C93 0.022(4) 0.027(4) 0.022(4) 0.005(3) 0.003(3) -0.012(3)
C94 0.024(4) 0.031(4) 0.043(5) -0.002(4) 0.014(4) 0.005(4)
C95 0.041(5) 0.044(5) 0.013(3) 0.001(3) 0.015(3) 0.002(4)
C96 0.022(4) 0.025(4) 0.024(4) -0.005(3) 0.005(3) 0.007(3)
C97 0.017(4) 0.021(3) 0.022(3) -0.001(3) 0.005(3) -0.003(3)
C98 0.028(4) 0.028(4) 0.028(4) 0.003(3) -0.001(3) -0.006(4)
C99 0.045(5) 0.044(5) 0.029(4) 0.008(4) 0.015(4) -0.004(4)
C100 0.032(5) 0.032(4) 0.024(4) -0.006(3) 0.011(3) -0.009(4)
C101 0.037(5) 0.051(5) 0.027(4) -0.004(4) 0.003(4) -0.005(4)
C102 0.024(4) 0.033(4) 0.048(5) -0.003(4) 0.014(4) 0.006(4)
C103 0.022(4) 0.018(3) 0.023(4) 0.005(3) 0.011(3) 0.001(3)
C104 0.027(4) 0.028(4) 0.024(4) 0.003(3) 0.011(3) -0.006(3)
C105 0.039(5) 0.030(4) 0.017(3) -0.009(3) 0.011(3) -0.022(4)
C106 0.016(4) 0.037(4) 0.020(4) 0.001(3) 0.008(3) -0.005(3)
C107 0.023(4) 0.018(3) 0.014(3) -0.004(3) 0.006(3) -0.003(3)
C108 0.024(4) 0.028(4) 0.030(4) -0.005(3) 0.016(3) -0.005(3)
C109 0.041(5) 0.033(4) 0.019(4) -0.011(3) 0.006(4) -0.015(4)
C110 0.032(5) 0.053(5) 0.027(4) -0.004(4) 0.012(4) -0.018(4)
C111 0.027(5) 0.059(5) 0.032(4) -0.007(4) 0.019(4) -0.007(4)
C112 0.021(4) 0.047(5) 0.026(4) 0.003(4) 0.010(3) 0.005(4)
C113 0.021(4) 0.029(4) 0.018(3) 0.011(3) 0.006(3) -0.002(3)
C114 0.023(4) 0.032(4) 0.031(4) 0.003(3) 0.015(3) 0.003(3)
C115 0.027(4) 0.044(5) 0.023(4) -0.001(3) 0.019(3) -0.005(4)
C116 0.025(4) 0.041(5) 0.024(4) 0.006(3) 0.004(3) -0.010(4)
C117 0.029(5) 0.020(4) 0.032(4) -0.006(3) 0.009(4) -0.005(3)
C118 0.036(5) 0.033(4) 0.031(4) 0.020(4) 0.014(4) 0.002(4)
C119 0.032(5) 0.032(4) 0.028(4) 0.007(4) 0.007(3) -0.006(4)
C120 0.032(5) 0.058(6) 0.051(6) -0.004(5) 0.015(5) -0.015(5)
C121 0.046(6) 0.048(5) 0.059(6) 0.014(5) 0.023(5) -0.021(5)
C122 0.073(7) 0.020(4) 0.062(6) -0.013(4) 0.028(6) -0.006(4)
C123 0.0156(16) 0.0150(16) 0.0160(16) -0.0006(9) 0.0044(10) -0.0006(10)
C124 0.017(4) 0.018(3) 0.027(4) -0.004(3) 0.003(3) 0.001(3)
C125 0.028(4) 0.020(4) 0.026(4) 0.002(3) 0.003(3) -0.007(3)
C126 0.020(4) 0.018(3) 0.024(4) -0.002(3) 0.005(3) -0.003(3)
C127 0.016(4) 0.027(4) 0.021(4) 0.005(3) 0.008(3) -0.006(3)
C128 0.019(4) 0.065(6) 0.017(3) -0.001(4) 0.008(3) -0.009(4)
C129 0.046(5) 0.033(4) 0.021(4) 0.002(3) 0.009(4) -0.021(4)
C130 0.023(4) 0.031(4) 0.028(4) 0.002(3) 0.010(3) -0.004(3)
C131 0.026(4) 0.044(5) 0.021(4) -0.002(3) 0.007(3) -0.013(4)
C132 0.020(4) 0.033(4) 0.032(4) -0.002(3) 0.005(3) 0.007(3)
O1 0.031(3) 0.016(2) 0.027(3) 0.002(2) 0.009(2) -0.003(2)
O2 0.032(3) 0.034(3) 0.019(2) -0.008(2) 0.009(2) -0.010(2)
O3 0.020(3) 0.049(3) 0.018(2) 0.005(2) 0.004(2) -0.002(3)
O4 0.021(3) 0.020(2) 0.025(3) 0.007(2) 0.012(2) 0.000(2)
O5 0.022(3) 0.016(2) 0.017(2) -0.0003(19) 0.003(2) 0.002(2)
O6 0.052(4) 0.028(3) 0.019(3) -0.004(2) 0.003(3) -0.010(3)
F1 0.035(3) 0.041(3) 0.058(3) 0.003(2) 0.020(3) 0.000(2)
F2 0.040(3) 0.031(2) 0.029(2) 0.0077(19) 0.017(2) 0.013(2)
F3 0.039(3) 0.041(3) 0.024(2) 0.006(2) 0.005(2) 0.015(2)
F4 0.037(3) 0.034(3) 0.073(4) 0.004(3) 0.010(3) -0.008(2)
F5 0.057(4) 0.060(3) 0.019(2) -0.002(2) 0.001(2) 0.019(3)
F6 0.048(3) 0.036(3) 0.040(3) -0.003(2) 0.006(2) 0.020(2)
F7 0.049(3) 0.032(3) 0.048(3) -0.009(2) -0.003(3) 0.015(2)
F8 0.064(4) 0.041(3) 0.041(3) 0.001(2) 0.031(3) 0.011(3)
F9 0.042(3) 0.053(3) 0.049(3) 0.006(3) 0.011(3) 0.000(3)
F10 0.072(4) 0.029(2) 0.032(2) 0.005(2) 0.022(3) 0.018(2)
F11 0.111(5) 0.050(3) 0.020(2) 0.009(2) 0.005(3) 0.032(3)
F12 0.035(3) 0.053(3) 0.100(5) -0.021(3) 0.000(3) 0.000(3)
P1 0.0178(9) 0.0133(8) 0.0130(8) 0.0033(7) 0.0067(7) 0.0026(7)
P2 0.0201(10) 0.0129(8) 0.0134(8) 0.0017(7) 0.0068(7) 0.0019(7)
P3 0.0236(10) 0.0180(9) 0.0146(8) 0.0021(7) 0.0092(8) 0.0022(8)
P4 0.0179(10) 0.0177(8) 0.0109(8) 0.0004(7) 0.0061(7) 0.0029(7)
P5 0.0256(11) 0.0254(10) 0.0227(10) 0.0023(8) 0.0038(9) 0.0054(9)
P6 0.0362(14) 0.0294(11) 0.0262(11) -0.0010(9) 0.0024(10) 0.0110(10)
Au1 0.02185(14) 0.01357(12) 0.01355(12) 0.00283(10) 0.00779(10) 0.00431(11)
Au2 0.02287(15) 0.01753(12) 0.01323(12) 0.00325(10) 0.00825(11) 0.00374(12)
Au3 0.01508(14) 0.02010(13) 0.01217(12) 0.00359(10) 0.00498(10) 0.00229(11)
Au4 0.01671(14) 0.02038(13) 0.01441(12) 0.00115(11) 0.00614(10) 0.00138(11)
Au5 0.01696(14) 0.01850(12) 0.01446(12) 0.00235(10) 0.00661(11) 0.00106(11)
Au6 0.01332(13) 0.01665(12) 0.01192(11) 0.00204(10) 0.00495(10) 0.00052(10)
Au7 0.01811(14) 0.01416(12) 0.01203(11) 0.00039(10) 0.00633(10) 0.00151(11)
Au8 0.02159(14) 0.01608(12) 0.01320(12) 0.00225(10) 0.00820(10) 0.00488(11)
O7S 0.034(4) 0.030(3) 0.048(4) 0.010(3) 0.007(3) 0.005(3)
O8S 0.058(5) 0.047(4) 0.040(4) 0.008(3) 0.020(3) 0.011(3)
O9S 0.058(5) 0.097(6) 0.044(4) -0.005(4) 0.014(4) -0.012(4)
C1S 0.032(5) 0.028(4) 0.032(4) 0.009(4) 0.007(4) -0.010(4)
C2S 0.040(5) 0.027(4) 0.035(4) 0.007(4) -0.008(4) -0.015(4)
C4S 0.047(6) 0.032(5) 0.049(5) -0.010(4) -0.007(5) -0.002(4)
C3S 0.060(7) 0.029(4) 0.044(5) 0.003(4) 0.004(5) 0.011(5)
C5S 0.121(11) 0.045(6) 0.041(6) -0.012(5) 0.055(7) -0.036(6)
C6S 0.084(9) 0.052(6) 0.060(7) 0.008(5) -0.011(6) -0.037(6)
C8S 0.033(5) 0.027(4) 0.035(4) 0.003(4) 0.009(4) 0.000(4)
C9S 0.066(8) 0.032(5) 0.107(9) 0.013(6) -0.022(7) -0.004(5)
C7S 0.071(9) 0.090(8) 0.117(10) -0.053(8) 0.069(8) -0.017(7)
C12S 0.075(8) 0.057(6) 0.051(6) 0.014(5) 0.034(6) 0.045(6)
C11S 0.062(8) 0.080(7) 0.050(6) 0.018(5) 0.029(6) 0.021(6)
C14S 0.063(8) 0.061(7) 0.042(6) -0.001(5) 0.008(5) -0.004(6)
C13S 0.0159(16) 0.0150(16) 0.0149(16) 0.0003(6) 0.0058(8) 0.0002(6)
O10S 0.005(4) 0.019(5) 0.026(5) 0.011(4) 0.009(4) 0.003(4)
C16S 0.0159(16) 0.0150(16) 0.0149(16) 0.0003(6) 0.0058(8) 0.0002(6)
C15S 0.0159(16) 0.0150(16) 0.0149(16) 0.0003(6) 0.0058(8) 0.0002(6)
O11S 0.099(8) 0.099(7) 0.161(9) 0.051(7) 0.058(7) 0.034(6)

loop_
_atom_type_symbol
_atom_type_description
_atom_type_scat_dispersion_real
_atom_type_scat_dispersion_imag
_atom_type_scat_source
C C 0.0033 0.0016 'International Tables Vol C Tables 4.2.6.8 and 6.1.1.4'
H H 0.0000 0.0000 'International Tables Vol C Tables 4.2.6.8 and 6.1.1.4'
O O 0.0106 0.0060 'International Tables Vol C Tables 4.2.6.8 and 6.1.1.4'
F F 0.0171 0.0103 'International Tables Vol C Tables 4.2.6.8 and 6.1.1.4'
P P 0.1023 0.0942 'International Tables Vol C Tables 4.2.6.8 and 6.1.1.4'
Au Au -2.0133 8.8022 'International Tables Vol C Tables 4.2.6.8 and 6.1.1.4'

loop_
_geom_angle_atom_site_label_1
_geom_angle_atom_site_label_2
_geom_angle_atom_site_label_3
_geom_angle
C2 C1 Au3 173.8(6)
C2 C1 Au5 80.5(4)
Au3 C1 Au5 97.6(3)
C1 C2 C93 168.5(7)
C1 C2 Au5 67.4(4)
C93 C2 Au5 123.9(5)
C4 C3 Au3 171.4(6)
C4 C3 Au4 77.9(4)
Au3 C3 Au4 105.8(3)
C3 C4 C103 165.3(6)
C3 C4 Au4 69.0(4)
C103 C4 Au4 125.0(4)
C6 C5 Au6 175.5(6)
C6 C5 Au5 77.4(4)
Au6 C5 Au5 104.7(3)
C5 C6 C113 165.6(7)
C5 C6 Au5 69.9(4)
C113 C6 Au5 124.1(4)
C8 C7 Au6 176.0(6)
C8 C7 Au4 81.4(4)
Au6 C7 Au4 98.7(3)
C7 C8 C123 169.0(7)
C7 C8 Au4 67.2(4)
C123 C8 Au4 123.4(4)
C10 C9 Au1 175.3(6)
C10 C9 Au2 74.4(5)
Au1 C9 Au2 108.1(3)
C9 C10 C73 169.5(7)
C9 C10 Au2 74.8(4)
C73 C10 Au2 115.6(4)
C12 C11 Au8 177.0(6)
C12 C11 Au7 76.3(4)
Au8 C11 Au7 106.2(3)
C11 C12 C83 166.4(6)
C11 C12 Au7 71.7(4)
C83 C12 Au7 121.9(4)
C18 C13 C14 119.6(6)
C18 C13 P1 119.8(5)
C14 C13 P1 120.6(5)
C15 C14 C13 120.4(7)
C15 C14 H14 119.8
C13 C14 H14 119.8
C14 C15 C16 119.5(7)
C14 C15 H15 120.2
C16 C15 H15 120.2
C17 C16 C15 120.3(7)
C17 C16 H16 119.8
C15 C16 H16 119.8
C16 C17 C18 119.7(7)
C16 C17 H17 120.2
C18 C17 H17 120.2
C13 C18 C17 120.4(6)
C13 C18 H18 119.8
C17 C18 H18 119.8
C20 C19 C24 119.3(6)
C20 C19 P1 123.0(5)
C24 C19 P1 117.6(5)
C21 C20 C19 120.6(6)
C21 C20 H20 119.7
C19 C20 H20 119.7
C20 C21 C22 120.4(7)
C20 C21 H21 119.8
C22 C21 H21 119.8
C23 C22 C21 119.9(7)
C23 C22 H22 120.1
C21 C22 H22 120.1
C22 C23 C24 119.6(7)
C22 C23 H23 120.2
C24 C23 H23 120.2
C23 C24 C19 120.3(6)
C23 C24 H24 119.9
C19 C24 H24 119.9
C26 C25 C30 118.5(7)
C26 C25 P2 118.3(5)
C30 C25 P2 123.1(6)
C25 C26 C27 121.3(7)
C25 C26 H26 119.4
C27 C26 H26 119.4
C28 C27 C26 119.9(7)
C28 C27 H27 120.0
C26 C27 H27 120.0
C27 C28 C29 118.8(8)
C27 C28 H28 120.6
C29 C28 H28 120.6
C30 C29 C28 121.7(7)
C30 C29 H29 119.1
C28 C29 H29 119.1
C29 C30 C25 119.7(7)
C29 C30 H30 120.1
C25 C30 H30 120.1
C36 C31 C32 118.7(6)
C36 C31 P2 122.3(5)
C32 C31 P2 119.0(5)
C33 C32 C31 120.4(6)
C33 C32 H32 119.8
C31 C32 H32 119.8
C34 C33 C32 120.2(7)
C34 C33 H33 119.9
C32 C33 H33 119.9
C33 C34 C35 120.1(6)
C33 C34 H34 120.0
C35 C34 H34 120.0
C36 C35 C34 120.1(6)
C36 C35 H35 120.0
C34 C35 H35 120.0
C35 C36 C31 120.3(7)
C35 C36 H36 119.8
C31 C36 H36 119.8
C42 C37 C38 119.3(7)
C42 C37 P3 121.2(6)
C38 C37 P3 119.6(6)
C37 C38 C39 120.9(7)
C37 C38 H38 119.6
C39 C38 H38 119.6
C38 C39 C40 118.6(8)
C38 C39 H39 120.7
C40 C39 H39 120.7
C41 C40 C39 119.6(8)
C41 C40 H40 120.2
C39 C40 H40 120.2
C40 C41 C42 121.7(8)
C40 C41 H41 119.1
C42 C41 H41 119.1
C41 C42 C37 119.9(8)
C41 C42 H42 120.0
C37 C42 H42 120.0
C48 C43 C44 118.6(7)
C48 C43 P3 119.6(6)
C44 C43 P3 121.8(5)
C45 C44 C43 119.8(7)
C45 C44 H44 120.1
C43 C44 H44 120.1
C44 C45 C46 121.8(7)
C44 C45 H45 119.1
C46 C45 H45 119.1
C45 C46 C47 119.0(8)
C45 C46 H46 120.5
C47 C46 H46 120.5
C48 C47 C46 120.0(7)
C48 C47 H47 120.0
C46 C47 H47 120.0
C47 C48 C43 120.8(7)
C47 C48 H48 119.6
C43 C48 H48 119.6
C50 C49 C54 118.7(6)
C50 C49 P4 121.3(5)
C54 C49 P4 119.8(5)
C51 C50 C49 120.7(6)
C51 C50 H50 119.6
C49 C50 H50 119.6
C50 C51 C52 120.8(6)
C50 C51 H51 119.6
C52 C51 H51 119.6
C53 C52 C51 119.5(7)
C53 C52 H52 120.2
C51 C52 H52 120.2
C52 C53 C54 120.8(7)
C52 C53 H53 119.6
C54 C53 H53 119.6
C53 C54 C49 119.4(6)
C53 C54 H54 120.3
C49 C54 H54 120.3
C56 C55 C60 118.4(6)
C56 C55 P4 121.2(5)
C60 C55 P4 120.4(5)
C57 C56 C55 121.3(7)
C57 C56 H56 119.4
C55 C56 H56 119.4
C56 C57 C58 120.3(7)
C56 C57 H57 119.8
C58 C57 H57 119.8
C57 C58 C59 119.2(7)
C57 C58 H58 120.4
C59 C58 H58 120.4
C60 C59 C58 120.5(7)
C60 C59 H59 119.7
C58 C59 H59 119.7
C59 C60 C55 120.3(7)
C59 C60 H60 119.9
C55 C60 H60 119.9
C66 C61 C62 120.4(6)
C66 C61 P1 121.3(5)
C62 C61 P1 118.2(5)
C63 C62 C61 118.4(6)
C63 C62 H62 120.8
C61 C62 H62 120.8
C64 C63 C62 122.2(6)
C64 C63 H63 118.9
C62 C63 H63 118.9
C63 C64 C65 118.0(6)
C63 C64 P2 120.5(5)
C65 C64 P2 121.4(5)
C64 C65 C66 121.6(6)
C64 C65 H65 119.2
C66 C65 H65 119.2
C61 C66 C65 119.1(6)
C61 C66 H66 120.4
C65 C66 H66 120.4
C72 C67 C68 120.1(6)
C72 C67 P3 120.8(5)
C68 C67 P3 119.1(5)
C69 C68 C67 119.6(7)
C69 C68 H68 120.2
C67 C68 H68 120.2
C68 C69 C70 121.2(6)
C68 C69 H69 119.4
C70 C69 H69 119.4
C71 C70 C69 119.3(6)
C71 C70 P4 120.3(5)
C69 C70 P4 120.3(5)
C70 C71 C72 120.1(6)
C70 C71 H71 119.9
C72 C71 H71 119.9
C67 C72 C71 119.3(6)
C67 C72 H72 120.3
C71 C72 H72 120.3
O5 C73 C10 108.1(5)
O5 C73 C74 108.0(5)
C10 C73 C74 113.4(5)
O5 C73 C77 113.8(5)
C10 C73 C77 111.0(5)
C74 C73 C77 102.6(5)
C75 C74 C73 104.6(5)
C75 C74 H74A 110.8
C73 C74 H74A 110.8
C75 C74 H74B 110.8
C73 C74 H74B 110.8
H74A C74 H74B 108.9
C79 C75 C74 106.2(6)
C79 C75 C76 102.7(6)
C74 C75 C76 102.5(5)
C79 C75 H75 114.7
C74 C75 H75 114.7
C76 C75 H75 114.7
C81 C76 C80 105.6(6)
C81 C76 C75 114.0(6)
C80 C76 C75 114.3(6)
C81 C76 C77 113.7(6)
C80 C76 C77 116.4(6)
C75 C76 C77 93.0(5)
C82 C77 C78 114.2(6)
C82 C77 C73 113.9(5)
C78 C77 C73 107.1(5)
C82 C77 C76 117.0(5)
C78 C77 C76 101.3(5)
C73 C77 C76 101.8(5)
C77 C78 C79 103.3(6)
C77 C78 H78A 111.1
C79 C78 H78A 111.1
C77 C78 H78B 111.1
C79 C78 H78B 111.1
H78A C78 H78B 109.1
C75 C79 C78 103.4(6)
C75 C79 H79A 111.1
C78 C79 H79A 111.1
C75 C79 H79B 111.1
C78 C79 H79B 111.1
H79A C79 H79B 109.0
C76 C80 H80A 109.5
C76 C80 H80B 109.5
H80A C80 H80B 109.5
C76 C80 H80C 109.5
H80A C80 H80C 109.5
H80B C80 H80C 109.5
C76 C81 H81A 109.5
C76 C81 H81B 109.5
H81A C81 H81B 109.5
C76 C81 H81C 109.5
H81A C81 H81C 109.5
H81B C81 H81C 109.5
C77 C82 H82A 109.5
C77 C82 H82B 109.5
H82A C82 H82B 109.5
C77 C82 H82C 109.5
H82A C82 H82C 109.5
H82B C82 H82C 109.5
O6 C83 C12 107.6(5)
O6 C83 C84 113.8(6)
C12 C83 C84 112.3(6)
O6 C83 C87 109.1(6)
C12 C83 C87 112.5(6)
C84 C83 C87 101.6(5)
C85 C84 C83 104.3(6)
C85 C84 H84A 110.9
C83 C84 H84A 110.9
C85 C84 H84B 110.9
C83 C84 H84B 110.9
H84A C84 H84B 108.9
C86 C85 C84 103.4(6)
C86 C85 C89 104.3(7)
C84 C85 C89 105.5(7)
C86 C85 H85 114.2
C84 C85 H85 114.2
C89 C85 H85 114.2
C90 C86 C85 114.6(7)
C90 C86 C91 106.7(7)
C85 C86 C91 112.6(8)
C90 C86 C87 117.0(7)
C85 C86 C87 93.2(6)
C91 C86 C87 112.6(7)
C92 C87 C88 116.0(8)
C92 C87 C83 113.5(6)
C88 C87 C83 106.0(6)
C92 C87 C86 117.5(7)
C88 C87 C86 100.4(6)
C83 C87 C86 101.6(6)
C87 C88 C89 105.4(7)
C87 C88 H88A 110.7
C89 C88 H88A 110.7
C87 C88 H88B 110.7
C89 C88 H88B 110.7
H88A C88 H88B 108.8
C85 C89 C88 102.1(7)
C85 C89 H89A 111.4
C88 C89 H89A 111.4
C85 C89 H89B 111.4
C88 C89 H89B 111.4
H89A C89 H89B 109.2
C86 C90 H90A 109.5
C86 C90 H90B 109.5
H90A C90 H90B 109.5
C86 C90 H90C 109.5
H90A C90 H90C 109.5
H90B C90 H90C 109.5
C86 C91 H91A 109.5
C86 C91 H91B 109.5
H91A C91 H91B 109.5
C86 C91 H91C 109.5
H91A C91 H91C 109.5
H91B C91 H91C 109.5
C87 C92 H92A 109.5
C87 C92 H92B 109.5
H92A C92 H92B 109.5
C87 C92 H92C 109.5
H92A C92 H92C 109.5
H92B C92 H92C 109.5
O1 C93 C2 107.6(5)
O1 C93 C97 111.1(6)
C2 C93 C97 114.3(6)
O1 C93 C94 111.4(6)
C2 C93 C94 110.3(6)
C97 C93 C94 102.3(5)
C95 C94 C93 103.6(6)
C95 C94 H94A 111.0
C93 C94 H94A 111.0
C95 C94 H94B 111.0
C93 C94 H94B 111.0
H94A C94 H94B 109.0
C99 C95 C94 108.3(7)
C99 C95 C96 104.6(6)
C94 C95 C96 102.1(6)
C99 C95 H95 113.6
C94 C95 H95 113.6
C96 C95 H95 113.6
C100 C96 C101 105.3(6)
C100 C96 C95 115.5(6)
C101 C96 C95 113.1(6)
C100 C96 C97 117.4(6)
C101 C96 C97 112.9(6)
C95 C96 C97 92.8(5)
C102 C97 C93 112.8(6)
C102 C97 C96 119.0(6)
C93 C97 C96 102.2(5)
C102 C97 C98 114.6(6)
C93 C97 C98 106.1(6)
C96 C97 C98 100.5(5)
C99 C98 C97 104.7(6)
C99 C98 H98A 110.8
C97 C98 H98A 110.8
C99 C98 H98B 110.8
C97 C98 H98B 110.8
H98A C98 H98B 108.9
C95 C99 C98 101.8(6)
C95 C99 H99A 111.4
C98 C99 H99A 111.4
C95 C99 H99B 111.4
C98 C99 H99B 111.4
H99A C99 H99B 109.3
C96 C100 H10A 109.5
C96 C100 H10B 109.5
H10A C100 H10B 109.5
C96 C100 H10C 109.5
H10A C100 H10C 109.5
H10B C100 H10C 109.5
C96 C101 H10D 109.5
C96 C101 H10E 109.5
H10D C101 H10E 109.5
C96 C101 H10F 109.5
H10D C101 H10F 109.5
H10E C101 H10F 109.5
C97 C102 H10G 109.5
C97 C102 H10H 109.5
H10G C102 H10H 109.5
C97 C102 H10I 109.5
H10G C102 H10I 109.5
H10H C102 H10I 109.5
O2 C103 C4 110.3(5)
O2 C103 C104 109.6(5)
C4 C103 C104 110.9(6)
O2 C103 C107 112.3(5)
C4 C103 C107 110.8(5)
C104 C103 C107 102.8(5)
C105 C104 C103 103.7(6)
C105 C104 H10J 111.0
C103 C104 H10J 111.0
C105 C104 H10K 111.0
C103 C104 H10K 111.0
H10J C104 H10K 109.0
C104 C105 C109 107.9(6)
C104 C105 C106 102.5(5)
C109 C105 C106 103.4(6)
C104 C105 H105 114.0
C109 C105 H105 114.0
C106 C105 H105 114.0
C111 C106 C110 105.4(6)
C111 C106 C105 113.1(6)
C110 C106 C105 114.9(6)
C111 C106 C107 114.5(6)
C110 C106 C107 115.9(6)
C105 C106 C107 93.2(5)
C112 C107 C108 114.3(6)
C112 C107 C106 117.9(6)
C108 C107 C106 100.1(5)
C112 C107 C103 114.8(5)
C108 C107 C103 106.5(5)
C106 C107 C103 101.3(5)
C109 C108 C107 104.7(5)
C109 C108 H10L 110.8
C107 C108 H10L 110.8
C109 C108 H10M 110.8
C107 C108 H10M 110.8
H10L C108 H10M 108.9
C105 C109 C108 102.6(5)
C105 C109 H10N 111.2
C108 C109 H10N 111.2
C105 C109 H10O 111.2
C108 C109 H10O 111.2
H10N C109 H10O 109.2
C106 C110 H11A 109.5
C106 C110 H11B 109.5
H11A C110 H11B 109.5
C106 C110 H11C 109.5
H11A C110 H11C 109.5
H11B C110 H11C 109.5
C106 C111 H11D 109.5
C106 C111 H11E 109.5
H11D C111 H11E 109.5
C106 C111 H11F 109.5
H11D C111 H11F 109.5
H11E C111 H11F 109.5
C107 C112 H11G 109.5
C107 C112 H11H 109.5
H11G C112 H11H 109.5
C107 C112 H11I 109.5
H11G C112 H11I 109.5
H11H C112 H11I 109.5
O3 C113 C6 108.9(5)
O3 C113 C114 107.2(6)
C6 C113 C114 110.3(6)
O3 C113 C117 116.0(6)
C6 C113 C117 111.8(6)
C114 C113 C117 102.2(5)
C115 C114 C113 103.5(5)
C115 C114 H11J 111.1
C113 C114 H11J 111.1
C115 C114 H11K 111.1
C113 C114 H11K 111.1
H11J C114 H11K 109.0
C119 C115 C114 108.6(6)
C119 C115 C116 102.3(6)
C114 C115 C116 102.1(5)
C119 C115 H115 114.2
C114 C115 H115 114.2
C116 C115 H115 114.2
C121 C116 C120 106.2(7)
C121 C116 C117 114.2(7)
C120 C116 C117 117.3(6)
C121 C116 C115 113.3(6)
C120 C116 C115 113.7(7)
C117 C116 C115 92.0(5)
C122 C117 C118 114.8(7)
C122 C117 C116 118.6(6)
C118 C117 C116 101.3(6)
C122 C117 C113 111.1(6)
C118 C117 C113 107.4(6)
C116 C117 C113 102.3(6)
C117 C118 C119 104.7(6)
C117 C118 H11L 110.8
C119 C118 H11L 110.8
C117 C118 H11M 110.8
C119 C118 H11M 110.8
H11L C118 H11M 108.9
C115 C119 C118 103.2(6)
C115 C119 H11N 111.1
C118 C119 H11N 111.1
C115 C119 H11O 111.1
C118 C119 H11O 111.1
H11N C119 H11O 109.1
C116 C120 H12A 109.5
C116 C120 H12B 109.5
H12A C120 H12B 109.5
C116 C120 H12C 109.5
H12A C120 H12C 109.5
H12B C120 H12C 109.5
C116 C121 H12D 109.5
C116 C121 H12E 109.5
H12D C121 H12E 109.5
C116 C121 H12F 109.5
H12D C121 H12F 109.5
H12E C121 H12F 109.5
C117 C122 H12G 109.5
C117 C122 H12H 109.5
H12G C122 H12H 109.5
C117 C122 H12I 109.5
H12G C122 H12I 109.5
H12H C122 H12I 109.5
O4 C123 C8 109.2(5)
O4 C123 C124 111.7(5)
C8 C123 C124 110.1(5)
O4 C123 C127 113.1(5)
C8 C123 C127 109.5(5)
C124 C123 C127 103.0(5)
C125 C124 C123 104.0(5)
C125 C124 H12J 111.0
C123 C124 H12J 111.0
C125 C124 H12K 111.0
C123 C124 H12K 111.0
H12J C124 H12K 109.0
C124 C125 C126 101.6(5)
C124 C125 C129 107.9(6)
C126 C125 C129 101.4(6)
C124 C125 H125 114.8
C126 C125 H125 114.8
C129 C125 H125 114.8
C130 C126 C125 113.6(6)
C130 C126 C127 116.2(6)
C125 C126 C127 94.4(5)
C130 C126 C131 106.5(5)
C125 C126 C131 113.1(6)
C127 C126 C131 113.2(6)
C132 C127 C128 116.2(6)
C132 C127 C126 117.1(6)
C128 C127 C126 99.8(5)
C132 C127 C123 113.9(5)
C128 C127 C123 107.0(5)
C126 C127 C123 100.6(5)
C129 C128 C127 104.5(6)
C129 C128 H12L 110.9
C127 C128 H12L 110.9
C129 C128 H12M 110.9
C127 C128 H12M 110.9
H12L C128 H12M 108.9
C128 C129 C125 104.4(6)
C128 C129 H12N 110.9
C125 C129 H12N 110.9
C128 C129 H12O 110.9
C125 C129 H12O 110.9
H12N C129 H12O 108.9
C126 C130 H13A 109.5
C126 C130 H13B 109.5
H13A C130 H13B 109.5
C126 C130 H13C 109.5
H13A C130 H13C 109.5
H13B C130 H13C 109.5
C126 C131 H13D 109.5
C126 C131 H13E 109.5
H13D C131 H13E 109.5
C126 C131 H13F 109.5
H13D C131 H13F 109.5
H13E C131 H13F 109.5
C127 C132 H13G 109.5
C127 C132 H13H 109.5
H13G C132 H13H 109.5
C127 C132 H13I 109.5
H13G C132 H13I 109.5
H13H C132 H13I 109.5
C93 O1 H1O 108.8
C103 O2 H2O 109.1
C113 O3 H3O 108.3
C123 O4 H4O 109.1
C73 O5 H5O 108.5
C83 O6 H6 109.5
C13 P1 C19 103.7(3)
C13 P1 C61 104.1(3)
C19 P1 C61 106.1(3)
C13 P1 Au1 115.1(2)
C19 P1 Au1 111.0(2)
C61 P1 Au1 115.8(2)
C31 P2 C25 106.6(3)
C31 P2 C64 105.0(3)
C25 P2 C64 103.0(3)
C31 P2 Au7 110.4(2)
C25 P2 Au7 110.2(2)
C64 P2 Au7 120.6(2)
C43 P3 C37 106.7(3)
C43 P3 C67 105.5(3)
C37 P3 C67 102.7(3)
C43 P3 Au2 112.3(2)
C37 P3 Au2 111.1(3)
C67 P3 Au2 117.5(2)
C49 P4 C55 106.7(3)
C49 P4 C70 103.6(3)
C55 P4 C70 104.6(3)
C49 P4 Au8 113.4(2)
C55 P4 Au8 112.2(2)
C70 P4 Au8 115.5(2)
F1 P5 F3 90.3(3)
F1 P5 F5 90.5(3)
F3 P5 F5 179.0(3)
F1 P5 F4 179.7(3)
F3 P5 F4 89.8(3)
F5 P5 F4 89.4(3)
F1 P5 F6 89.8(3)
F3 P5 F6 90.3(2)
F5 P5 F6 90.3(3)
F4 P5 F6 90.0(3)
F1 P5 F2 90.6(2)
F3 P5 F2 90.4(2)
F5 P5 F2 89.0(2)
F4 P5 F2 89.6(3)
F6 P5 F2 179.2(3)
F12 P6 F11 90.1(3)
F12 P6 F9 179.8(4)
F11 P6 F9 90.1(3)
F12 P6 F8 90.1(3)
F11 P6 F8 179.7(3)
F9 P6 F8 89.8(3)
F12 P6 F10 90.1(3)
F11 P6 F10 90.1(3)
F9 P6 F10 90.1(3)
F8 P6 F10 90.1(2)
F12 P6 F7 89.4(3)
F11 P6 F7 89.5(3)
F9 P6 F7 90.5(3)
F8 P6 F7 90.3(3)
F10 P6 F7 179.3(3)
C9 Au1 P1 172.49(19)
C9 Au1 Au3 90.09(18)
P1 Au1 Au3 95.63(4)
C10 Au2 C9 30.8(2)
C10 Au2 P3 146.87(17)
C9 Au2 P3 177.10(18)
C10 Au2 Au3 118.81(17)
C9 Au2 Au3 88.07(17)
P3 Au2 Au3 94.11(4)
C3 Au3 C1 177.4(3)
C3 Au3 Au2 98.66(18)
C1 Au3 Au2 82.98(19)
C3 Au3 Au1 97.12(18)
C1 Au3 Au1 81.44(18)
Au2 Au3 Au1 73.001(9)
C3 Au3 Au5 137.12(18)
C1 Au3 Au5 42.99(17)
Au2 Au3 Au5 113.649(12)
Au1 Au3 Au5 118.276(11)
C3 Au3 Au4 39.03(18)
C1 Au3 Au4 140.72(18)
Au2 Au3 Au4 128.689(11)
Au1 Au3 Au4 125.811(12)
Au5 Au3 Au4 98.195(10)
C7 Au4 C3 155.5(3)
C7 Au4 C4 171.4(3)
C3 Au4 C4 33.1(2)
C7 Au4 C8 31.4(2)
C3 Au4 C8 171.7(3)
C4 Au4 C8 140.0(2)
C7 Au4 Au6 38.90(18)
C3 Au4 Au6 116.7(2)
C4 Au4 Au6 149.70(18)
C8 Au4 Au6 70.23(18)
C7 Au4 Au3 120.50(18)
C3 Au4 Au3 35.2(2)
C4 Au4 Au3 68.10(18)
C8 Au4 Au3 151.77(18)
Au6 Au4 Au3 81.602(9)
C5 Au5 C1 157.4(3)
C5 Au5 C6 32.6(2)
C1 Au5 C6 169.2(3)
C5 Au5 C2 169.4(3)
C1 Au5 C2 32.2(2)
C6 Au5 C2 138.6(3)
C5 Au5 Au3 118.01(19)
C1 Au5 Au3 39.43(19)
C6 Au5 Au3 149.59(19)
C2 Au5 Au3 71.48(17)
C5 Au5 Au6 36.02(19)
C1 Au5 Au6 121.43(19)
C6 Au5 Au6 68.61(19)
C2 Au5 Au6 152.14(17)
Au3 Au5 Au6 82.236(9)
C5 Au6 C7 177.4(3)
C5 Au6 Au7 87.12(19)
C7 Au6 Au7 94.84(18)
C5 Au6 Au8 84.13(18)
C7 Au6 Au8 94.94(18)
Au7 Au6 Au8 70.959(9)
C5 Au6 Au4 136.95(18)
C7 Au6 Au4 42.45(18)
Au7 Au6 Au4 126.440(11)
Au8 Au6 Au4 128.625(11)
C5 Au6 Au5 39.24(18)
C7 Au6 Au5 140.38(18)
Au7 Au6 Au5 115.045(10)
Au8 Au6 Au5 118.392(11)
Au4 Au6 Au5 97.948(10)
C11 Au7 P2 176.53(17)
C11 Au7 C12 32.0(2)
P2 Au7 C12 144.93(16)
C11 Au7 Au6 89.87(16)
P2 Au7 Au6 93.23(4)
C12 Au7 Au6 121.84(16)
C11 Au8 P4 175.47(18)
C11 Au8 Au6 92.63(17)
P4 Au8 Au6 91.90(4)
O7S C1S C2S 121.5(8)
O7S C1S C8S 119.0(7)
C2S C1S C8S 119.5(7)
C1S C2S H2S1 109.5
C1S C2S H2S2 109.5
H2S1 C2S H2S2 109.5
C1S C2S H2S3 109.5
H2S1 C2S H2S3 109.5
H2S2 C2S H2S3 109.5
C3S C4S H4S1 109.5
C3S C4S H4S2 109.5
H4S1 C4S H4S2 109.5
C3S C4S H4S3 109.5
H4S1 C4S H4S3 109.5
H4S2 C4S H4S3 109.5
O8S C3S C9S 119.4(9)
O8S C3S C4S 123.3(8)
C9S C3S C4S 117.2(9)
O9S C5S C6S 127.6(12)
O9S C5S C7S 114.3(11)
C6S C5S C7S 117.8(9)
C5S C6S H6S1 109.5
C5S C6S H6S2 109.5
H6S1 C6S H6S2 109.5
C5S C6S H6S3 109.5
H6S1 C6S H6S3 109.5
H6S2 C6S H6S3 109.5
C1S C8S H8S1 109.5
C1S C8S H8S2 109.5
H8S1 C8S H8S2 109.5
C1S C8S H8S3 109.5
H8S1 C8S H8S3 109.5
H8S2 C8S H8S3 109.5
C3S C9S H9S1 109.5
C3S C9S H9S2 109.5
H9S1 C9S H9S2 109.5
C3S C9S H9S3 109.5
H9S1 C9S H9S3 109.5
H9S2 C9S H9S3 109.5
C5S C7S H7S1 109.5
C5S C7S H7S2 109.5
H7S1 C7S H7S2 109.5
C5S C7S H7S3 109.5
H7S1 C7S H7S3 109.5
H7S2 C7S H7S3 109.5
O11S C12S C14S 119.0(12)
O11S C12S C11S 120.0(11)
C14S C12S C11S 120.8(9)
C12S C11S H11P 109.5
C12S C11S H11Q 109.5
H11P C11S H11Q 109.5
C12S C11S H11R 109.5
H11P C11S H11R 109.5
H11Q C11S H11R 109.5
C12S C14S H14A 109.5
C12S C14S H14B 109.5
H14A C14S H14B 109.5
C12S C14S H14C 109.5
H14A C14S H14C 109.5
H14B C14S H14C 109.5
O10S C13S C15S 122.1(12)
O10S C13S C16S 118.3(12)
C15S C13S C16S 119.2(11)
C13S C16S H16A 109.5
C13S C16S H16B 109.5
H16A C16S H16B 109.5
C13S C16S H16C 109.5
H16A C16S H16C 109.5
H16B C16S H16C 109.5
C13S C15S H15A 109.5
C13S C15S H15B 109.5
H15A C15S H15B 109.5
C13S C15S H15C 109.5
H15A C15S H15C 109.5
H15B C15S H15C 109.5

loop_
_geom_bond_atom_site_label_1
_geom_bond_atom_site_label_2
_geom_bond_distance
C1 C2 1.237(9)
C1 Au3 1.998(7)
C1 Au5 2.145(6)
C2 C93 1.491(9)
C2 Au5 2.292(6)
C3 C4 1.259(9)
C3 Au3 1.972(7)
C3 Au4 2.154(6)
C4 C103 1.495(10)
C4 Au4 2.256(6)
C5 C6 1.231(9)
C5 Au6 1.993(7)
C5 Au5 2.144(6)
C6 C113 1.507(10)
C6 Au5 2.227(6)
C7 C8 1.213(9)
C7 Au6 1.998(7)
C7 Au4 2.147(6)
C8 C123 1.530(9)
C8 Au4 2.304(6)
C9 C10 1.200(9)
C9 Au1 2.028(7)
C9 Au2 2.261(7)
C10 C73 1.518(8)
C10 Au2 2.257(6)
C11 C12 1.253(9)
C11 Au8 2.006(6)
C11 Au7 2.241(6)
C12 C83 1.492(9)
C12 Au7 2.294(6)
C13 C18 1.373(9)
C13 C14 1.391(9)
C13 P1 1.812(7)
C14 C15 1.378(10)
C14 H14 0.9500
C15 C16 1.388(10)
C15 H15 0.9500
C16 C17 1.379(10)
C16 H16 0.9500
C17 C18 1.389(10)
C17 H17 0.9500
C18 H18 0.9500
C19 C20 1.377(9)
C19 C24 1.404(9)
C19 P1 1.830(6)
C20 C21 1.367(9)
C20 H20 0.9500
C21 C22 1.402(9)
C21 H21 0.9500
C22 C23 1.376(10)
C22 H22 0.9500
C23 C24 1.391(9)
C23 H23 0.9500
C24 H24 0.9500
C25 C26 1.382(9)
C25 C30 1.390(10)
C25 P2 1.812(7)
C26 C27 1.399(10)
C26 H26 0.9500
C27 C28 1.352(11)
C27 H27 0.9500
C28 C29 1.404(11)
C28 H28 0.9500
C29 C30 1.365(11)
C29 H29 0.9500
C30 H30 0.9500
C31 C36 1.389(9)
C31 C32 1.408(9)
C31 P2 1.800(6)
C32 C33 1.395(9)
C32 H32 0.9500
C33 C34 1.359(10)
C33 H33 0.9500
C34 C35 1.404(10)
C34 H34 0.9500
C35 C36 1.387(9)
C35 H35 0.9500
C36 H36 0.9500
C37 C42 1.378(10)
C37 C38 1.380(10)
C37 P3 1.825(7)
C38 C39 1.386(10)
C38 H38 0.9500
C39 C40 1.402(12)
C39 H39 0.9500
C40 C41 1.354(12)
C40 H40 0.9500
C41 C42 1.365(10)
C41 H41 0.9500
C42 H42 0.9500
C43 C48 1.394(9)
C43 C44 1.417(9)
C43 P3 1.814(8)
C44 C45 1.363(10)
C44 H44 0.9500
C45 C46 1.381(10)
C45 H45 0.9500
C46 C47 1.401(11)
C46 H46 0.9500
C47 C48 1.382(10)
C47 H47 0.9500
C48 H48 0.9500
C49 C50 1.393(9)
C49 C54 1.404(9)
C49 P4 1.809(6)
C50 C51 1.351(9)
C50 H50 0.9500
C51 C52 1.385(10)
C51 H51 0.9500
C52 C53 1.370(10)
C52 H52 0.9500
C53 C54 1.380(9)
C53 H53 0.9500
C54 H54 0.9500
C55 C56 1.376(9)
C55 C60 1.404(9)
C55 P4 1.815(7)
C56 C57 1.373(10)
C56 H56 0.9500
C57 C58 1.381(10)
C57 H57 0.9500
C58 C59 1.389(10)
C58 H58 0.9500
C59 C60 1.371(10)
C59 H59 0.9500
C60 H60 0.9500
C61 C66 1.376(9)
C61 C62 1.401(9)
C61 P1 1.857(6)
C62 C63 1.377(8)
C62 H62 0.9500
C63 C64 1.376(9)
C63 H63 0.9500
C64 C65 1.382(9)
C64 P2 1.834(6)
C65 C66 1.382(8)
C65 H65 0.9500
C66 H66 0.9500
C67 C72 1.382(9)
C67 C68 1.389(9)
C67 P3 1.834(7)
C68 C69 1.364(8)
C68 H68 0.9500
C69 C70 1.385(9)
C69 H69 0.9500
C70 C71 1.376(8)
C70 P4 1.837(6)
C71 C72 1.401(8)
C71 H71 0.9500
C72 H72 0.9500
C73 O5 1.416(7)
C73 C74 1.536(9)
C73 C77 1.561(8)
C74 C75 1.531(9)
C74 H74A 0.9900
C74 H74B 0.9900
C75 C79 1.514(10)
C75 C76 1.548(10)
C75 H75 1.0000
C76 C81 1.517(9)
C76 C80 1.529(10)
C76 C77 1.570(9)
C77 C82 1.506(10)
C77 C78 1.525(9)
C78 C79 1.558(11)
C78 H78A 0.9900
C78 H78B 0.9900
C79 H79A 0.9900
C79 H79B 0.9900
C80 H80A 0.9800
C80 H80B 0.9800
C80 H80C 0.9800
C81 H81A 0.9800
C81 H81B 0.9800
C81 H81C 0.9800
C82 H82A 0.9800
C82 H82B 0.9800
C82 H82C 0.9800
C83 O6 1.420(8)
C83 C84 1.561(9)
C83 C87 1.567(10)
C84 C85 1.520(10)
C84 H84A 0.9900
C84 H84B 0.9900
C85 C86 1.519(12)
C85 C89 1.523(12)
C85 H85 1.0000
C86 C90 1.516(12)
C86 C91 1.548(11)
C86 C87 1.582(10)
C87 C92 1.515(11)
C87 C88 1.527(11)
C88 C89 1.529(12)
C88 H88A 0.9900
C88 H88B 0.9900
C89 H89A 0.9900
C89 H89B 0.9900
C90 H90A 0.9800
C90 H90B 0.9800
C90 H90C 0.9800
C91 H91A 0.9800
C91 H91B 0.9800
C91 H91C 0.9800
C92 H92A 0.9800
C92 H92B 0.9800
C92 H92C 0.9800
C93 O1 1.429(8)
C93 C97 1.552(9)
C93 C94 1.558(10)
C94 C95 1.529(10)
C94 H94A 0.9900
C94 H94B 0.9900
C95 C99 1.530(10)
C95 C96 1.539(10)
C95 H95 1.0000
C96 C100 1.527(10)
C96 C101 1.536(10)
C96 C97 1.567(9)
C97 C102 1.516(9)
C97 C98 1.572(9)
C98 C99 1.537(10)
C98 H98A 0.9900
C98 H98B 0.9900
C99 H99A 0.9900
C99 H99B 0.9900
C100 H10A 0.9800
C100 H10B 0.9800
C100 H10C 0.9800
C101 H10D 0.9800
C101 H10E 0.9800
C101 H10F 0.9800
C102 H10G 0.9800
C102 H10H 0.9800
C102 H10I 0.9800
C103 O2 1.426(8)
C103 C104 1.550(9)
C103 C107 1.592(9)
C104 C105 1.526(10)
C104 H10J 0.9900
C104 H10K 0.9900
C105 C109 1.534(9)
C105 C106 1.553(10)
C105 H105 1.0000
C106 C111 1.544(10)
C106 C110 1.546(10)
C106 C107 1.566(9)
C107 C112 1.506(9)
C107 C108 1.548(9)
C108 C109 1.537(9)
C108 H10L 0.9900
C108 H10M 0.9900
C109 H10N 0.9900
C109 H10O 0.9900
C110 H11A 0.9800
C110 H11B 0.9800
C110 H11C 0.9800
C111 H11D 0.9800
C111 H11E 0.9800
C111 H11F 0.9800
C112 H11G 0.9800
C112 H11H 0.9800
C112 H11I 0.9800
C113 O3 1.406(8)
C113 C114 1.570(10)
C113 C117 1.571(9)
C114 C115 1.528(9)
C114 H11J 0.9900
C114 H11K 0.9900
C115 C119 1.525(10)
C115 C116 1.581(10)
C115 H115 1.0000
C116 C121 1.511(10)
C116 C120 1.527(11)
C116 C117 1.562(11)
C117 C122 1.520(10)
C117 C118 1.524(10)
C118 C119 1.526(10)
C118 H11L 0.9900
C118 H11M 0.9900
C119 H11N 0.9900
C119 H11O 0.9900
C120 H12A 0.9800
C120 H12B 0.9800
C120 H12C 0.9800
C121 H12D 0.9800
C121 H12E 0.9800
C121 H12F 0.9800
C122 H12G 0.9800
C122 H12H 0.9800
C122 H12I 0.9800
C123 O4 1.418(7)
C123 C124 1.552(9)
C123 C127 1.605(9)
C124 C125 1.532(9)
C124 H12J 0.9900
C124 H12K 0.9900
C125 C126 1.550(9)
C125 C129 1.567(10)
C125 H125 1.0000
C126 C130 1.529(9)
C126 C127 1.566(10)
C126 C131 1.573(9)
C127 C132 1.501(9)
C127 C128 1.555(9)
C128 C129 1.503(11)
C128 H12L 0.9900
C128 H12M 0.9900
C129 H12N 0.9900
C129 H12O 0.9900
C130 H13A 0.9800
C130 H13B 0.9800
C130 H13C 0.9800
C131 H13D 0.9800
C131 H13E 0.9800
C131 H13F 0.9800
C132 H13G 0.9800
C132 H13H 0.9800
C132 H13I 0.9800
O1 H1O 0.8366
O2 H2O 0.8439
O3 H3O 0.8423
O4 H4O 0.8464
O5 H5O 0.8373
O6 H6 0.8400
F1 P5 1.582(5)
F2 P5 1.610(4)
F3 P5 1.589(4)
F4 P5 1.601(5)
F5 P5 1.596(4)
F6 P5 1.604(5)
F7 P6 1.604(5)
F8 P6 1.600(5)
F9 P6 1.595(5)
F10 P6 1.600(5)
F11 P6 1.590(5)
F12 P6 1.583(6)
P1 Au1 2.2829(16)
P2 Au7 2.2851(17)
P3 Au2 2.2778(17)
P4 Au8 2.2900(17)
Au1 Au3 2.9672(4)
Au2 Au3 2.8743(3)
Au3 Au5 3.1185(4)
Au3 Au4 3.2916(4)
Au4 Au6 3.1455(4)
Au5 Au6 3.2773(4)
Au6 Au7 2.8911(3)
Au6 Au8 2.9637(4)
O7S C1S 1.235(9)
O8S C3S 1.235(10)
O9S C5S 1.173(10)
C1S C2S 1.468(10)
C1S C8S 1.492(10)
C2S H2S1 0.9800
C2S H2S2 0.9800
C2S H2S3 0.9800
C4S C3S 1.499(12)
C4S H4S1 0.9800
C4S H4S2 0.9800
C4S H4S3 0.9800
C3S C9S 1.491(12)
C5S C6S 1.466(14)
C5S C7S 1.565(15)
C6S H6S1 0.9800
C6S H6S2 0.9800
C6S H6S3 0.9800
C8S H8S1 0.9800
C8S H8S2 0.9800
C8S H8S3 0.9800
C9S H9S1 0.9800
C9S H9S2 0.9800
C9S H9S3 0.9800
C7S H7S1 0.9800
C7S H7S2 0.9800
C7S H7S3 0.9800
C12S O11S 1.220(11)
C12S C14S 1.426(13)
C12S C11S 1.467(14)
C11S H11P 0.9800
C11S H11Q 0.9800
C11S H11R 0.9800
C14S H14A 0.9800
C14S H14B 0.9800
C14S H14C 0.9800
C13S O10S 1.169(14)
C13S C15S 1.416(17)
C13S C16S 1.440(16)
C16S H16A 0.9800
C16S H16B 0.9800
C16S H16C 0.9800
C15S H15A 0.9800
C15S H15B 0.9800
C15S H15C 0.9800

loop_
_geom_hbond_atom_site_label_D
_geom_hbond_atom_site_label_H
_geom_hbond_atom_site_label_A
_geom_hbond_distance_DH
_geom_hbond_distance_HA
_geom_hbond_distance_DA
_geom_hbond_angle_DHA
_geom_hbond_site_symmetry_A
_geom_hbond_publ_flag
O1 H1O O7S 0.84 2.00 2.837(7) 178.6 . yes
O2 H2O O4 0.84 2.22 2.993(6) 151.7 . yes
O3 H3O O1 0.84 2.17 2.975(7) 159.5 . yes
O4 H4O O8S 0.85 1.95 2.791(7) 173.3 . yes
O5 H5O O9S 0.84 2.04 2.865(8) 166.9 . yes
O6 H6 F7 0.84 2.28 3.031(8) 149.0 2_655 yes
